data_4113189
loop_
_publ_author_name
'Matthew D. LoCoco'
'Xingwang Zhang'
'Richard F. Jordan'

_publ_section_title
;
 Chelate-Controlled Synthesis of Racemic ansa-Zirconocenes
;
_journal_name_full 'Journal of the American Chemical Society'
_journal_page_first 15231
_journal_page_last 15244
_journal_paper_doi 10.1021/ja046629+
_journal_volume 126
_journal_year 2004
_chemical_formula_sum 'C106 H102 N4 Si2 Zr2'
_chemical_formula_weight 1670.5
_chemical_name_systematic
; 
 ? 
;
_space_group_IT_number 14
_symmetry_cell_setting monoclinic
_symmetry_space_group_name_Hall '-P 2yn'
_symmetry_space_group_name_H-M 'P 1 21/n 1'
_atom_sites_solution_hydrogens geom
_atom_sites_solution_primary direct
_atom_sites_solution_secondary difmap
_audit_creation_method SHELXL-97
_cell_angle_alpha 90.00
_cell_angle_beta 96.99(2)
_cell_angle_gamma 90.00
_cell_formula_units_Z 4
_cell_length_a 43.912(7)
_cell_length_b 16.786(3)
_cell_length_c 11.467(2)
_cell_measurement_temperature 210(2)
_cell_volume 8390(3)
_computing_structure_refinement 'SHELXL-97 (Sheldrick, 1997)'
_computing_structure_solution 'SHELXS-97 (Sheldrick, 1990)'
_diffrn_ambient_temperature 210(2)
_diffrn_measured_fraction_theta_full 0.984
_diffrn_measured_fraction_theta_max 0.984
_diffrn_radiation_monochromator graphite
_diffrn_radiation_source 'fine-focus sealed tube'
_diffrn_radiation_type MoK\a
_diffrn_radiation_wavelength 0.71073
_diffrn_reflns_av_R_equivalents 0.0305
_diffrn_reflns_av_sigmaI/netI 0.0384
_diffrn_reflns_limit_h_max 52
_diffrn_reflns_limit_h_min -52
_diffrn_reflns_limit_k_max 1
_diffrn_reflns_limit_k_min -19
_diffrn_reflns_limit_l_max 13
_diffrn_reflns_limit_l_min -1
_diffrn_reflns_number 17560
_diffrn_reflns_theta_full 24.96
_diffrn_reflns_theta_max 24.96
_diffrn_reflns_theta_min 2.13
_exptl_absorpt_coefficient_mu 0.330
_exptl_absorpt_correction_T_max 0.9386
_exptl_absorpt_correction_T_min 0.8265
_exptl_absorpt_correction_type 'psi scans'
_exptl_absorpt_process_details 'SHELXTL(Version 5.1)'
_exptl_crystal_density_diffrn 1.322
_exptl_crystal_F_000 3496
_exptl_crystal_size_max 0.30
_exptl_crystal_size_mid 0.20
_exptl_crystal_size_min 0.20
_refine_diff_density_max 1.036
_refine_diff_density_min -0.356
_refine_diff_density_rms 0.076
_refine_ls_extinction_method none
_refine_ls_goodness_of_fit_ref 1.167
_refine_ls_hydrogen_treatment mixed
_refine_ls_matrix_type full
_refine_ls_number_parameters 1039
_refine_ls_number_reflns 14477
_refine_ls_number_restraints 0
_refine_ls_restrained_S_all 1.167
_refine_ls_R_factor_all 0.0792
_refine_ls_R_factor_gt 0.0397
_refine_ls_shift/su_max 0.005
_refine_ls_shift/su_mean 0.000
_refine_ls_structure_factor_coef Fsqd
_refine_ls_weighting_details 'calc w=1/[\s^2^(Fo^2^)+(0.0331P)^2^+14.8753P] where P=(Fo^2^+2Fc^2^)/3'
_refine_ls_weighting_scheme calc
_refine_ls_wR_factor_gt 0.1023
_refine_ls_wR_factor_ref 0.1220
_reflns_number_gt 9858
_reflns_number_total 14477
_reflns_threshold_expression >2sigma(I)
_cod_data_source_file ja0466292Bsi20040908_120805.cif
_cod_data_source_block jor81
_cod_database_code 4113189

loop_
_symmetry_equiv_pos_as_xyz
'x, y, z'
'-x+1/2, y+1/2, -z+1/2'
'-x, -y, -z'
'x-1/2, -y-1/2, z-1/2'

loop_
_atom_site_label
_atom_site_type_symbol
_atom_site_fract_x
_atom_site_fract_y
_atom_site_fract_z
_atom_site_U_iso_or_equiv
_atom_site_adp_type
_atom_site_occupancy
_atom_site_symmetry_multiplicity
_atom_site_calc_flag
_atom_site_refinement_flags
C1 C 0.11581(9) 0.9362(2) 0.8067(3) 0.0273(8) Uani 1 1 d .
H1 H 0.0944 0.9548 0.8060 0.033 Uiso 1 1 calc R
C2 C 0.12623(8) 0.8821(2) 0.7251(3) 0.0250(8) Uani 1 1 d .
C3 C 0.15887(8) 0.8797(2) 0.7456(3) 0.0257(8) Uani 1 1 d .
C4 C 0.16892(8) 0.9334(2) 0.8422(3) 0.0270(8) Uani 1 1 d .
C5 C 0.14158(8) 0.9691(2) 0.8757(3) 0.0274(8) Uani 1 1 d .
C6 C 0.17533(9) 0.8370(2) 0.6636(3) 0.0298(9) Uani 1 1 d .
H6 H 0.1969 0.8352 0.6748 0.036 Uiso 1 1 calc R
C7 C 0.15956(9) 0.7993(2) 0.5703(3) 0.0320(9) Uani 1 1 d .
H7 H 0.1706 0.7725 0.5171 0.038 Uiso 1 1 calc R
C8 C 0.12649(9) 0.7988(2) 0.5495(3) 0.0304(9) Uani 1 1 d .
C9 C 0.10940(9) 0.8407(2) 0.6270(3) 0.0286(8) Uani 1 1 d .
C10 C 0.11051(10) 0.7575(2) 0.4541(3) 0.0400(10) Uani 1 1 d .
H10 H 0.1216 0.7286 0.4030 0.048 Uiso 1 1 calc R
C11 C 0.07909(11) 0.7588(3) 0.4347(4) 0.0500(12) Uani 1 1 d .
H11 H 0.0688 0.7308 0.3707 0.060 Uiso 1 1 calc R
C12 C 0.06229(11) 0.8017(3) 0.5098(4) 0.0484(12) Uani 1 1 d .
H12 H 0.0408 0.8032 0.4953 0.058 Uiso 1 1 calc R
C13 C 0.07718(9) 0.8417(2) 0.6048(3) 0.0358(9) Uani 1 1 d .
H13 H 0.0657 0.8700 0.6552 0.043 Uiso 1 1 calc R
C14 C 0.13928(10) 1.0358(2) 0.9626(3) 0.0353(9) Uani 1 1 d .
H14A H 0.1185 1.0562 0.9542 0.053 Uiso 1 1 calc R
H14B H 0.1533 1.0782 0.9477 0.053 Uiso 1 1 calc R
H14C H 0.1446 1.0158 1.0418 0.053 Uiso 1 1 calc R
C15 C 0.24036(9) 0.9211(3) 0.8428(4) 0.0390(10) Uani 1 1 d .
H15A H 0.2562 0.8888 0.8861 0.059 Uiso 1 1 calc R
H15B H 0.2487 0.9729 0.8270 0.059 Uiso 1 1 calc R
H15C H 0.2331 0.8950 0.7691 0.059 Uiso 1 1 calc R
C16 C 0.21648(10) 1.0254(3) 1.0215(4) 0.0436(11) Uani 1 1 d .
H16A H 0.2365 1.0200 1.0670 0.065 Uiso 1 1 calc R
H16B H 0.2010 1.0325 1.0743 0.065 Uiso 1 1 calc R
H16C H 0.2165 1.0712 0.9700 0.065 Uiso 1 1 calc R
C17 C 0.20028(8) 0.8446(2) 1.0227(3) 0.0290(8) Uani 1 1 d .
C18 C 0.18586(9) 0.8434(2) 1.1291(3) 0.0317(9) Uani 1 1 d .
C19 C 0.17431(9) 0.7658(2) 1.1448(3) 0.0321(9) Uani 1 1 d .
H19 H 0.1651 0.7476 1.2148 0.039 Uiso 1 1 calc R
C20 C 0.18263(8) 0.7158(2) 1.0553(3) 0.0289(9) Uani 1 1 d .
C21 C 0.19805(8) 0.7642(2) 0.9792(3) 0.0291(8) Uani 1 1 d .
C22 C 0.21058(9) 0.7275(2) 0.8809(3) 0.0319(9) Uani 1 1 d .
H22 H 0.2207 0.7589 0.8299 0.038 Uiso 1 1 calc R
C23 C 0.20767(9) 0.6482(2) 0.8625(4) 0.0351(9) Uani 1 1 d .
H23 H 0.2161 0.6252 0.7988 0.042 Uiso 1 1 calc R
C24 C 0.19196(9) 0.5976(2) 0.9383(3) 0.0325(9) Uani 1 1 d .
C25 C 0.17962(9) 0.6305(2) 1.0367(3) 0.0317(9) Uani 1 1 d .
C26 C 0.18895(10) 0.5155(3) 0.9166(4) 0.0428(11) Uani 1 1 d .
H26 H 0.1969 0.4933 0.8513 0.051 Uiso 1 1 calc R
C27 C 0.17464(11) 0.4674(3) 0.9893(5) 0.0517(12) Uani 1 1 d .
H27 H 0.1725 0.4127 0.9730 0.062 Uiso 1 1 calc R
C28 C 0.16307(11) 0.4991(3) 1.0881(5) 0.0531(13) Uani 1 1 d .
H28 H 0.1535 0.4656 1.1384 0.064 Uiso 1 1 calc R
C29 C 0.16571(10) 0.5797(3) 1.1114(4) 0.0426(11) Uani 1 1 d .
H29 H 0.1581 0.6007 1.1781 0.051 Uiso 1 1 calc R
C30 C 0.18645(11) 0.9098(3) 1.2183(4) 0.0442(11) Uani 1 1 d .
H30A H 0.1720 0.9510 1.1889 0.066 Uiso 1 1 calc R
H30B H 0.2069 0.9322 1.2319 0.066 Uiso 1 1 calc R
H30C H 0.1808 0.8888 1.2915 0.066 Uiso 1 1 calc R
C31 C 0.12958(9) 0.6853(2) 0.7830(3) 0.0319(9) Uani 1 1 d .
H31A H 0.1404 0.6351 0.7952 0.048 Uiso 1 1 calc R
H31B H 0.1426 0.7239 0.7501 0.048 Uiso 1 1 calc R
H31C H 0.1110 0.6774 0.7292 0.048 Uiso 1 1 calc R
C32 C 0.10678(9) 0.6573(2) 0.9582(3) 0.0288(8) Uani 1 1 d .
C33 C 0.09846(10) 0.5815(2) 0.9115(4) 0.0406(10) Uani 1 1 d .
H33 H 0.1022 0.5690 0.8346 0.049 Uiso 1 1 calc R
C34 C 0.08490(12) 0.5252(3) 0.9771(4) 0.0523(12) Uani 1 1 d .
H34 H 0.0797 0.4752 0.9437 0.063 Uiso 1 1 calc R
C35 C 0.07883(11) 0.5407(3) 1.0903(4) 0.0536(13) Uani 1 1 d .
H35 H 0.0700 0.5017 1.1344 0.064 Uiso 1 1 calc R
C36 C 0.08616(10) 0.6149(3) 1.1365(4) 0.0464(11) Uani 1 1 d .
H36 H 0.0818 0.6270 1.2128 0.056 Uiso 1 1 calc R
C37 C 0.09975(9) 0.6723(3) 1.0730(4) 0.0366(10) Uani 1 1 d .
H37 H 0.1044 0.7224 1.1073 0.044 Uiso 1 1 calc R
C38 C 0.11397(11) 0.8753(3) 1.1930(3) 0.0458(11) Uani 1 1 d .
H38A H 0.1183 0.9309 1.2113 0.069 Uiso 1 1 calc R
H38B H 0.1304 0.8424 1.2315 0.069 Uiso 1 1 calc R
H38C H 0.0947 0.8605 1.2205 0.069 Uiso 1 1 calc R
C39 C 0.08239(9) 0.8917(2) 1.0116(3) 0.0305(9) Uani 1 1 d .
C40 C 0.06449(9) 0.8443(3) 0.9295(3) 0.0349(9) Uani 1 1 d .
H40 H 0.0712 0.7930 0.9119 0.042 Uiso 1 1 calc R
C41 C 0.03670(10) 0.8729(3) 0.8738(4) 0.0453(11) Uani 1 1 d .
H41 H 0.0248 0.8405 0.8189 0.054 Uiso 1 1 calc R
C42 C 0.02632(11) 0.9475(3) 0.8974(4) 0.0548(13) Uani 1 1 d .
H42 H 0.0077 0.9666 0.8582 0.066 Uiso 1 1 calc R
C43 C 0.04365(11) 0.9944(3) 0.9800(4) 0.0549(13) Uani 1 1 d .
H43 H 0.0367 1.0457 0.9965 0.066 Uiso 1 1 calc R
C44 C 0.07095(10) 0.9668(3) 1.0383(4) 0.0419(10) Uani 1 1 d .
H44 H 0.0820 0.9985 1.0964 0.050 Uiso 1 1 calc R
C45 C 0.19941(8) 0.1879(2) 0.5240(3) 0.0287(8) Uani 1 1 d .
C46 C 0.18496(9) 0.1892(2) 0.6299(3) 0.0323(9) Uani 1 1 d .
C47 C 0.17326(9) 0.2667(2) 0.6459(3) 0.0315(9) Uani 1 1 d .
H47 H 0.1640 0.2848 0.7158 0.038 Uiso 1 1 calc R
C48 C 0.18182(8) 0.3170(2) 0.5561(3) 0.0289(9) Uani 1 1 d .
C49 C 0.19745(8) 0.2691(2) 0.4794(3) 0.0261(8) Uani 1 1 d .
C50 C 0.20985(9) 0.3054(2) 0.3824(3) 0.0309(9) Uani 1 1 d .
H50 H 0.2201 0.2741 0.3315 0.037 Uiso 1 1 calc R
C51 C 0.20678(9) 0.3844(2) 0.3645(3) 0.0348(9) Uani 1 1 d .
H51 H 0.2150 0.4073 0.3003 0.042 Uiso 1 1 calc R
C52 C 0.19140(9) 0.4351(2) 0.4396(4) 0.0343(10) Uani 1 1 d .
C53 C 0.17877(9) 0.4023(2) 0.5373(3) 0.0324(9) Uani 1 1 d .
C54 C 0.18817(10) 0.5174(2) 0.4180(4) 0.0426(11) Uani 1 1 d .
H54 H 0.1962 0.5399 0.3532 0.051 Uiso 1 1 calc R
C55 C 0.17340(11) 0.5651(3) 0.4903(5) 0.0532(13) Uani 1 1 d .
H55 H 0.1710 0.6198 0.4739 0.064 Uiso 1 1 calc R
C56 C 0.16194(11) 0.5329(3) 0.5880(5) 0.0536(13) Uani 1 1 d .
H56 H 0.1523 0.5662 0.6382 0.064 Uiso 1 1 calc R
C57 C 0.16460(10) 0.4529(3) 0.6114(4) 0.0409(10) Uani 1 1 d .
H57 H 0.1568 0.4319 0.6779 0.049 Uiso 1 1 calc R
C58 C 0.18587(10) 0.1229(3) 0.7192(3) 0.0427(11) Uani 1 1 d .
H58A H 0.1806 0.1439 0.7930 0.064 Uiso 1 1 calc R
H58B H 0.2063 0.1002 0.7312 0.064 Uiso 1 1 calc R
H58C H 0.1712 0.0819 0.6908 0.064 Uiso 1 1 calc R
C59 C 0.21563(10) 0.0070(2) 0.5216(4) 0.0426(11) Uani 1 1 d .
H59A H 0.2006 0.0010 0.5765 0.064 Uiso 1 1 calc R
H59B H 0.2360 0.0111 0.5646 0.064 Uiso 1 1 calc R
H59C H 0.2147 -0.0389 0.4699 0.064 Uiso 1 1 calc R
C60 C 0.23996(9) 0.1116(3) 0.3440(4) 0.0395(10) Uani 1 1 d .
H60A H 0.2565 0.1399 0.3903 0.059 Uiso 1 1 calc R
H60B H 0.2332 0.1418 0.2733 0.059 Uiso 1 1 calc R
H60C H 0.2472 0.0597 0.3225 0.059 Uiso 1 1 calc R
C61 C 0.16847(8) 0.0998(2) 0.3421(3) 0.0267(8) Uani 1 1 d .
C62 C 0.14095(9) 0.0641(2) 0.3745(3) 0.0266(8) Uani 1 1 d .
C63 C 0.11545(8) 0.0978(2) 0.3059(3) 0.0253(8) Uani 1 1 d .
H63 H 0.0940 0.0794 0.3049 0.030 Uiso 1 1 calc R
C64 C 0.12572(8) 0.1517(2) 0.2251(3) 0.0252(8) Uani 1 1 d .
C65 C 0.15851(8) 0.1536(2) 0.2458(3) 0.0259(8) Uani 1 1 d .
C66 C 0.17496(9) 0.1965(2) 0.1648(3) 0.0296(8) Uani 1 1 d .
H66 H 0.1965 0.1982 0.1770 0.035 Uiso 1 1 calc R
C67 C 0.15974(9) 0.2343(2) 0.0716(3) 0.0332(9) Uani 1 1 d .
H67 H 0.1710 0.2607 0.0187 0.040 Uiso 1 1 calc R
C68 C 0.12670(9) 0.2354(2) 0.0504(3) 0.0321(9) Uani 1 1 d .
C69 C 0.10924(9) 0.1940(2) 0.1270(3) 0.0285(8) Uani 1 1 d .
C70 C 0.11098(11) 0.2772(3) -0.0454(4) 0.0434(11) Uani 1 1 d .
H70 H 0.1221 0.3055 -0.0968 0.052 Uiso 1 1 calc R
C71 C 0.07964(11) 0.2770(3) -0.0639(4) 0.0516(12) Uani 1 1 d .
H71 H 0.0695 0.3052 -0.1279 0.062 Uiso 1 1 calc R
C72 C 0.06255(11) 0.2354(3) 0.0110(4) 0.0507(12) Uani 1 1 d .
H72 H 0.0410 0.2353 -0.0033 0.061 Uiso 1 1 calc R
C73 C 0.07714(9) 0.1945(3) 0.1057(4) 0.0380(10) Uani 1 1 d .
H73 H 0.0655 0.1668 0.1562 0.046 Uiso 1 1 calc R
C74 C 0.12843(9) 0.3485(2) 0.2850(3) 0.0310(9) Uani 1 1 d .
H74A H 0.1098 0.3550 0.2311 0.046 Uiso 1 1 calc R
H74B H 0.1418 0.3107 0.2524 0.046 Uiso 1 1 calc R
H74C H 0.1388 0.3994 0.2967 0.046 Uiso 1 1 calc R
C75 C 0.13849(9) -0.0024(2) 0.4612(3) 0.0341(9) Uani 1 1 d .
H75A H 0.1450 0.0168 0.5401 0.051 Uiso 1 1 calc R
H75B H 0.1515 -0.0463 0.4434 0.051 Uiso 1 1 calc R
H75C H 0.1174 -0.0204 0.4558 0.051 Uiso 1 1 calc R
C76 C 0.10573(8) 0.3749(2) 0.4609(3) 0.0287(8) Uani 1 1 d .
C77 C 0.09720(10) 0.4511(2) 0.4163(4) 0.0379(10) Uani 1 1 d .
H77 H 0.1012 0.4650 0.3402 0.045 Uiso 1 1 calc R
C78 C 0.08299(11) 0.5059(3) 0.4822(4) 0.0494(12) Uani 1 1 d .
H78 H 0.0777 0.5562 0.4500 0.059 Uiso 1 1 calc R
C79 C 0.07647(11) 0.4882(3) 0.5942(4) 0.0521(13) Uani 1 1 d .
H79 H 0.0671 0.5260 0.6387 0.062 Uiso 1 1 calc R
C80 C 0.08419(11) 0.4136(3) 0.6389(4) 0.0468(11) Uani 1 1 d .
H80 H 0.0798 0.4005 0.7148 0.056 Uiso 1 1 calc R
C81 C 0.09819(9) 0.3576(3) 0.5750(3) 0.0365(9) Uani 1 1 d .
H81 H 0.1028 0.3071 0.6078 0.044 Uiso 1 1 calc R
C82 C 0.11324(10) 0.1559(3) 0.6920(3) 0.0432(11) Uani 1 1 d .
H82A H 0.0939 0.1692 0.7199 0.065 Uiso 1 1 calc R
H82B H 0.1293 0.1897 0.7305 0.065 Uiso 1 1 calc R
H82C H 0.1182 0.1005 0.7098 0.065 Uiso 1 1 calc R
C83 C 0.08131(9) 0.1413(2) 0.5106(3) 0.0315(9) Uani 1 1 d .
C84 C 0.06934(10) 0.0674(3) 0.5380(4) 0.0409(10) Uani 1 1 d .
H84 H 0.0804 0.0351 0.5952 0.049 Uiso 1 1 calc R
C85 C 0.04139(11) 0.0410(3) 0.4822(4) 0.0528(12) Uani 1 1 d .
H85 H 0.0339 -0.0094 0.5006 0.063 Uiso 1 1 calc R
C86 C 0.02440(10) 0.0883(3) 0.3996(4) 0.0515(12) Uani 1 1 d .
H86 H 0.0055 0.0702 0.3614 0.062 Uiso 1 1 calc R
C87 C 0.03543(10) 0.1627(3) 0.3736(4) 0.0444(11) Uani 1 1 d .
H87 H 0.0238 0.1955 0.3186 0.053 Uiso 1 1 calc R
C88 C 0.06355(9) 0.1891(2) 0.4283(3) 0.0349(9) Uani 1 1 d .
H88 H 0.0708 0.2397 0.4098 0.042 Uiso 1 1 calc R
C89 C 0.01969(13) 0.7473(5) 0.1582(5) 0.080(2) Uani 1 1 d .
H89 H 0.0331 0.7468 0.1001 0.096 Uiso 1 1 calc R
C90 C 0.01044(17) 0.8180(5) 0.1972(7) 0.100(2) Uani 1 1 d .
H90 H 0.0171 0.8661 0.1668 0.120 Uiso 1 1 calc R
C91 C -0.0095(2) 0.8181(8) 0.2843(10) 0.142(5) Uani 1 1 d .
H91 H -0.0167 0.8662 0.3130 0.171 Uiso 1 1 calc R
C92 C -0.0181(2) 0.7463(10) 0.3262(8) 0.140(6) Uani 1 1 d .
H92 H -0.0312 0.7452 0.3853 0.168 Uiso 1 1 calc R
C93 C -0.00855(16) 0.6792(7) 0.2859(7) 0.113(3) Uani 1 1 d .
H93 H -0.0148 0.6308 0.3167 0.136 Uiso 1 1 calc R
C94 C 0.01058(14) 0.6781(5) 0.1990(6) 0.086(2) Uani 1 1 d .
H94 H 0.0170 0.6296 0.1693 0.103 Uiso 1 1 calc R
C95 C 0.24308(11) 0.7834(3) 0.3818(4) 0.0504(12) Uani 1 1 d .
H95 H 0.2384 0.7956 0.3016 0.060 Uiso 1 1 calc R
C96 C 0.26225(11) 0.8327(3) 0.4538(5) 0.0518(12) Uani 1 1 d .
H96 H 0.2707 0.8784 0.4228 0.062 Uiso 1 1 calc R
C97 C 0.26900(11) 0.8146(3) 0.5712(5) 0.0519(12) Uani 1 1 d .
H97 H 0.2822 0.8478 0.6202 0.062 Uiso 1 1 calc R
C98 C 0.25657(10) 0.7481(3) 0.6172(4) 0.0488(12) Uani 1 1 d .
H98 H 0.2611 0.7363 0.6976 0.059 Uiso 1 1 calc R
C99 C 0.23757(11) 0.6991(3) 0.5452(5) 0.0512(12) Uani 1 1 d .
H99 H 0.2292 0.6534 0.5763 0.061 Uiso 1 1 calc R
C100 C 0.23080(11) 0.7168(3) 0.4271(5) 0.0523(12) Uani 1 1 d .
H100 H 0.2178 0.6832 0.3780 0.063 Uiso 1 1 calc R
C101 C 1.01593(17) 0.3800(5) 0.3636(6) 0.109(3) Uani 1 1 d .
H101 H 1.0288 0.3925 0.4328 0.131 Uiso 1 1 calc R
C102 C 1.02642(19) 0.3880(7) 0.2570(8) 0.164(5) Uani 1 1 d .
H102 H 1.0470 0.4021 0.2533 0.196 Uiso 1 1 calc R
C103 C 1.00731(16) 0.3756(5) 0.1556(6) 0.113(3) Uani 1 1 d .
H103 H 1.0144 0.3840 0.0824 0.136 Uiso 1 1 calc R
C104 C 0.97823(14) 0.3511(4) 0.1607(5) 0.0735(16) Uani 1 1 d .
H104 H 0.9648 0.3433 0.0914 0.088 Uiso 1 1 calc R
C105 C 0.96863(12) 0.3380(3) 0.2673(6) 0.0657(15) Uani 1 1 d .
H105 H 0.9488 0.3174 0.2705 0.079 Uiso 1 1 calc R
C106 C 0.98677(13) 0.3537(3) 0.3697(5) 0.0684(15) Uani 1 1 d .
H106 H 0.9794 0.3467 0.4426 0.082 Uiso 1 1 calc R
N1 N 0.12154(7) 0.71497(17) 0.8963(3) 0.0248(7) Uani 1 1 d .
N2 N 0.11169(7) 0.86345(18) 1.0644(3) 0.0288(7) Uani 1 1 d .
N3 N 0.12072(7) 0.31869(17) 0.3978(3) 0.0270(7) Uani 1 1 d .
N4 N 0.11069(7) 0.16831(18) 0.5634(3) 0.0278(7) Uani 1 1 d .
Si1 Si 0.20772(2) 0.93358(6) 0.93160(9) 0.0301(2) Uani 1 1 d .
Si2 Si 0.20701(2) 0.09910(6) 0.43236(9) 0.0296(2) Uani 1 1 d .
Zr1 Zr 0.143452(8) 0.82436(2) 0.95263(3) 0.02270(10) Uani 1 1 d .
Zr2 Zr 0.142728(8) 0.20860(2) 0.45287(3) 0.02271(10) Uani 1 1 d .

loop_
_atom_site_aniso_label
_atom_site_aniso_U_11
_atom_site_aniso_U_22
_atom_site_aniso_U_33
_atom_site_aniso_U_23
_atom_site_aniso_U_13
_atom_site_aniso_U_12
C1 0.032(2) 0.025(2) 0.0233(19) 0.0048(15) 0.0005(16) 0.0042(15)
C2 0.031(2) 0.023(2) 0.0207(18) 0.0045(14) 0.0015(15) -0.0004(15)
C3 0.029(2) 0.023(2) 0.0244(19) 0.0025(15) 0.0022(15) -0.0010(15)
C4 0.030(2) 0.023(2) 0.027(2) 0.0027(15) 0.0020(16) -0.0036(15)
C5 0.031(2) 0.025(2) 0.025(2) 0.0015(15) 0.0020(16) -0.0007(15)
C6 0.031(2) 0.029(2) 0.030(2) 0.0053(16) 0.0054(17) 0.0030(16)
C7 0.047(2) 0.026(2) 0.025(2) 0.0016(16) 0.0083(17) 0.0041(17)
C8 0.043(2) 0.026(2) 0.0217(19) 0.0043(15) 0.0009(17) -0.0017(17)
C9 0.037(2) 0.025(2) 0.0226(19) 0.0044(15) -0.0010(16) -0.0016(16)
C10 0.056(3) 0.037(3) 0.026(2) -0.0023(17) 0.0018(19) -0.002(2)
C11 0.061(3) 0.054(3) 0.031(2) -0.008(2) -0.014(2) -0.009(2)
C12 0.040(3) 0.060(3) 0.040(3) -0.001(2) -0.013(2) -0.008(2)
C13 0.034(2) 0.041(3) 0.031(2) 0.0005(18) -0.0010(17) 0.0007(18)
C14 0.043(2) 0.029(2) 0.033(2) -0.0046(17) 0.0010(18) -0.0015(18)
C15 0.029(2) 0.048(3) 0.040(2) 0.0083(19) -0.0002(18) -0.0056(18)
C16 0.045(3) 0.037(3) 0.045(3) -0.0047(19) -0.006(2) -0.0093(19)
C17 0.026(2) 0.032(2) 0.026(2) 0.0005(16) -0.0049(16) 0.0005(16)
C18 0.031(2) 0.037(2) 0.025(2) -0.0016(16) -0.0036(16) 0.0026(17)
C19 0.033(2) 0.042(3) 0.0206(19) 0.0057(17) 0.0005(16) 0.0024(18)
C20 0.025(2) 0.035(2) 0.025(2) 0.0061(16) -0.0035(16) 0.0033(16)
C21 0.027(2) 0.030(2) 0.029(2) 0.0053(16) -0.0025(16) 0.0039(16)
C22 0.034(2) 0.033(2) 0.029(2) 0.0044(17) 0.0042(17) 0.0030(17)
C23 0.038(2) 0.037(3) 0.031(2) 0.0013(18) 0.0056(18) 0.0070(18)
C24 0.032(2) 0.028(2) 0.036(2) 0.0052(17) -0.0048(17) 0.0046(16)
C25 0.025(2) 0.035(3) 0.032(2) 0.0093(17) -0.0057(16) 0.0048(16)
C26 0.043(3) 0.031(3) 0.052(3) 0.003(2) -0.004(2) 0.0061(19)
C27 0.053(3) 0.027(3) 0.072(3) 0.006(2) -0.003(3) 0.002(2)
C28 0.043(3) 0.046(3) 0.070(3) 0.029(3) 0.003(2) 0.001(2)
C29 0.040(2) 0.042(3) 0.045(3) 0.019(2) 0.001(2) 0.0071(19)
C30 0.053(3) 0.048(3) 0.029(2) -0.0049(19) -0.005(2) -0.001(2)
C31 0.039(2) 0.028(2) 0.028(2) -0.0010(16) 0.0037(17) -0.0013(17)
C32 0.028(2) 0.029(2) 0.027(2) 0.0042(16) -0.0031(16) 0.0021(16)
C33 0.045(3) 0.036(3) 0.040(2) 0.0021(19) 0.001(2) -0.0058(19)
C34 0.064(3) 0.034(3) 0.058(3) 0.006(2) 0.006(3) -0.014(2)
C35 0.056(3) 0.050(3) 0.057(3) 0.019(2) 0.014(2) -0.015(2)
C36 0.050(3) 0.053(3) 0.039(3) 0.011(2) 0.013(2) 0.000(2)
C37 0.038(2) 0.037(3) 0.035(2) 0.0031(18) 0.0060(18) 0.0005(18)
C38 0.051(3) 0.062(3) 0.026(2) -0.001(2) 0.0088(19) 0.011(2)
C39 0.028(2) 0.037(2) 0.027(2) -0.0015(16) 0.0076(16) 0.0021(16)
C40 0.028(2) 0.042(3) 0.035(2) -0.0028(18) 0.0061(17) 0.0028(17)
C41 0.036(2) 0.059(3) 0.040(3) -0.007(2) 0.0008(19) 0.001(2)
C42 0.039(3) 0.069(4) 0.054(3) -0.004(3) -0.001(2) 0.021(2)
C43 0.049(3) 0.054(3) 0.062(3) -0.010(2) 0.009(2) 0.023(2)
C44 0.039(2) 0.046(3) 0.042(3) -0.009(2) 0.007(2) 0.007(2)
C45 0.026(2) 0.033(2) 0.026(2) -0.0034(16) -0.0028(16) 0.0015(16)
C46 0.033(2) 0.038(2) 0.024(2) 0.0000(17) -0.0063(16) -0.0035(17)
C47 0.035(2) 0.041(3) 0.0178(18) -0.0051(16) 0.0009(16) -0.0032(18)
C48 0.024(2) 0.035(2) 0.026(2) -0.0067(16) -0.0040(16) -0.0027(16)
C49 0.0246(19) 0.029(2) 0.0236(19) -0.0068(15) -0.0004(15) -0.0024(15)
C50 0.032(2) 0.032(2) 0.028(2) -0.0059(17) 0.0029(17) -0.0038(17)
C51 0.040(2) 0.035(3) 0.029(2) -0.0002(17) 0.0019(17) -0.0089(18)
C52 0.034(2) 0.029(2) 0.036(2) -0.0057(17) -0.0068(18) -0.0060(17)
C53 0.031(2) 0.031(2) 0.032(2) -0.0110(17) -0.0043(17) -0.0049(17)
C54 0.047(3) 0.030(2) 0.049(3) -0.004(2) -0.003(2) -0.0064(19)
C55 0.053(3) 0.030(3) 0.073(4) -0.011(2) -0.007(3) 0.000(2)
C56 0.051(3) 0.040(3) 0.068(3) -0.028(2) 0.000(3) 0.000(2)
C57 0.040(3) 0.040(3) 0.042(3) -0.016(2) 0.001(2) -0.0031(19)
C58 0.050(3) 0.050(3) 0.026(2) 0.0070(19) -0.0014(19) -0.003(2)
C59 0.046(3) 0.036(3) 0.042(3) 0.0035(19) -0.009(2) 0.0086(19)
C60 0.029(2) 0.048(3) 0.040(2) -0.005(2) 0.0023(18) 0.0043(18)
C61 0.029(2) 0.025(2) 0.0254(19) -0.0017(15) 0.0008(15) -0.0003(15)
C62 0.035(2) 0.020(2) 0.0237(19) -0.0023(14) 0.0009(16) -0.0009(15)
C63 0.0228(19) 0.028(2) 0.0244(19) -0.0038(15) -0.0004(15) -0.0037(15)
C64 0.028(2) 0.024(2) 0.0224(18) -0.0033(15) 0.0015(15) -0.0021(15)
C65 0.031(2) 0.023(2) 0.0225(19) -0.0047(15) 0.0021(15) -0.0013(15)
C66 0.030(2) 0.029(2) 0.031(2) -0.0045(16) 0.0072(17) -0.0023(16)
C67 0.043(2) 0.033(2) 0.025(2) -0.0028(17) 0.0106(17) -0.0061(18)
C68 0.047(2) 0.027(2) 0.0212(19) -0.0053(16) 0.0007(17) -0.0001(17)
C69 0.033(2) 0.029(2) 0.0220(19) -0.0039(15) -0.0012(16) -0.0004(16)
C70 0.065(3) 0.040(3) 0.024(2) 0.0032(18) -0.001(2) -0.004(2)
C71 0.059(3) 0.055(3) 0.035(3) 0.013(2) -0.017(2) 0.004(2)
C72 0.045(3) 0.055(3) 0.047(3) 0.005(2) -0.016(2) 0.002(2)
C73 0.035(2) 0.043(3) 0.034(2) 0.0022(18) -0.0047(18) -0.0016(18)
C74 0.036(2) 0.031(2) 0.025(2) 0.0008(16) 0.0020(16) -0.0049(17)
C75 0.041(2) 0.028(2) 0.033(2) 0.0050(17) 0.0049(18) -0.0008(17)
C76 0.026(2) 0.028(2) 0.031(2) -0.0056(16) -0.0002(16) -0.0006(15)
C77 0.045(3) 0.030(2) 0.037(2) 0.0002(18) -0.0006(19) 0.0040(18)
C78 0.060(3) 0.032(3) 0.054(3) -0.002(2) -0.002(2) 0.012(2)
C79 0.054(3) 0.049(3) 0.054(3) -0.019(2) 0.008(2) 0.012(2)
C80 0.052(3) 0.050(3) 0.041(3) -0.008(2) 0.013(2) 0.004(2)
C81 0.043(2) 0.034(2) 0.033(2) -0.0018(18) 0.0051(18) 0.0027(18)
C82 0.049(3) 0.058(3) 0.023(2) 0.0051(19) 0.0046(19) -0.009(2)
C83 0.029(2) 0.041(2) 0.026(2) 0.0003(17) 0.0073(16) -0.0015(17)
C84 0.042(3) 0.043(3) 0.038(2) 0.0086(19) 0.006(2) -0.006(2)
C85 0.045(3) 0.058(3) 0.055(3) 0.008(2) 0.006(2) -0.019(2)
C86 0.034(3) 0.069(4) 0.049(3) 0.000(2) 0.000(2) -0.015(2)
C87 0.033(2) 0.059(3) 0.040(3) 0.006(2) -0.0014(19) -0.001(2)
C88 0.034(2) 0.039(2) 0.032(2) 0.0040(18) 0.0037(17) -0.0017(18)
C89 0.044(3) 0.142(7) 0.055(4) 0.003(4) 0.013(3) 0.008(4)
C90 0.074(5) 0.115(6) 0.099(6) -0.009(5) -0.031(4) 0.010(4)
C91 0.094(8) 0.206(13) 0.113(9) -0.081(8) -0.040(6) 0.073(8)
C92 0.061(5) 0.310(19) 0.047(5) -0.034(8) 0.000(4) 0.033(9)
C93 0.047(4) 0.211(11) 0.079(5) 0.033(6) -0.002(4) -0.020(5)
C94 0.054(4) 0.129(7) 0.072(4) -0.003(4) 0.000(3) 0.007(4)
C95 0.045(3) 0.055(3) 0.052(3) -0.001(2) 0.012(2) 0.014(2)
C96 0.050(3) 0.042(3) 0.066(3) 0.001(2) 0.016(3) 0.002(2)
C97 0.045(3) 0.050(3) 0.061(3) -0.013(2) 0.009(2) -0.002(2)
C98 0.042(3) 0.056(3) 0.050(3) 0.000(2) 0.012(2) 0.012(2)
C99 0.047(3) 0.042(3) 0.067(3) 0.002(2) 0.017(3) -0.001(2)
C100 0.044(3) 0.053(3) 0.061(3) -0.012(2) 0.009(2) -0.003(2)
C101 0.094(5) 0.148(7) 0.077(5) 0.042(5) -0.029(4) -0.056(5)
C102 0.097(6) 0.278(13) 0.104(7) 0.082(8) -0.036(5) -0.112(7)
C103 0.073(5) 0.191(9) 0.072(5) 0.031(5) -0.004(4) -0.043(5)
C104 0.063(4) 0.089(5) 0.065(4) -0.008(3) -0.007(3) -0.003(3)
C105 0.044(3) 0.068(4) 0.084(4) -0.010(3) 0.003(3) 0.002(2)
C106 0.064(4) 0.071(4) 0.069(4) 0.004(3) 0.006(3) 0.006(3)
N1 0.0233(16) 0.0282(18) 0.0228(16) 0.0029(12) 0.0023(12) 0.0004(12)
N2 0.0322(18) 0.0319(19) 0.0224(16) -0.0030(13) 0.0043(13) 0.0022(14)
N3 0.0324(18) 0.0237(18) 0.0245(17) 0.0022(13) 0.0020(13) 0.0007(13)
N4 0.0298(17) 0.0335(19) 0.0201(16) 0.0029(13) 0.0034(13) -0.0017(13)
Si1 0.0289(6) 0.0287(6) 0.0314(6) 0.0012(4) -0.0024(4) -0.0039(4)
Si2 0.0282(6) 0.0290(6) 0.0303(6) -0.0002(4) -0.0018(4) 0.0032(4)
Zr1 0.02480(19) 0.0240(2) 0.01893(18) 0.00016(14) 0.00107(14) 0.00034(14)
Zr2 0.02471(19) 0.0240(2) 0.01893(18) 0.00004(14) 0.00079(14) -0.00105(14)

loop_
_atom_type_symbol
_atom_type_description
_atom_type_scat_dispersion_real
_atom_type_scat_dispersion_imag
_atom_type_scat_source
C C 0.0033 0.0016 'International Tables Vol C Tables 4.2.6.8 and 6.1.1.4'
H H 0.0000 0.0000 'International Tables Vol C Tables 4.2.6.8 and 6.1.1.4'
N N 0.0061 0.0033 'International Tables Vol C Tables 4.2.6.8 and 6.1.1.4'
Si Si 0.0817 0.0704 'International Tables Vol C Tables 4.2.6.8 and 6.1.1.4'
Zr Zr -2.9673 0.5597 'International Tables Vol C Tables 4.2.6.8 and 6.1.1.4'

loop_
_geom_angle_atom_site_label_1
_geom_angle_atom_site_label_2
_geom_angle_atom_site_label_3
_geom_angle
C5 C1 C2 108.6(3)
C5 C1 Zr1 69.9(2)
C2 C1 Zr1 78.9(2)
C1 C2 C3 107.9(3)
C1 C2 C9 130.2(3)
C3 C2 C9 121.5(3)
C1 C2 Zr1 71.32(19)
C3 C2 Zr1 71.62(19)
C9 C2 Zr1 127.8(2)
C2 C3 C6 118.7(3)
C2 C3 C4 108.3(3)
C6 C3 C4 132.4(3)
C2 C3 Zr1 78.5(2)
C6 C3 Zr1 126.7(2)
C4 C3 Zr1 68.26(19)
C5 C4 C3 106.0(3)
C5 C4 Si1 125.9(3)
C3 C4 Si1 126.0(3)
C5 C4 Zr1 74.7(2)
C3 C4 Zr1 79.9(2)
Si1 C4 Zr1 98.83(15)
C1 C5 C4 109.1(3)
C1 C5 C14 123.1(3)
C4 C5 C14 127.7(3)
C1 C5 Zr1 79.3(2)
C4 C5 Zr1 72.9(2)
C14 C5 Zr1 118.3(2)
C7 C6 C3 119.8(4)
C6 C7 C8 122.7(4)
C10 C8 C9 118.6(4)
C10 C8 C7 121.9(4)
C9 C8 C7 119.5(3)
C13 C9 C8 119.3(4)
C13 C9 C2 122.8(4)
C8 C9 C2 117.8(3)
C11 C10 C8 121.0(4)
C10 C11 C12 120.2(4)
C13 C12 C11 120.2(4)
C12 C13 C9 120.5(4)
C21 C17 C18 105.2(3)
C21 C17 Si1 124.3(3)
C18 C17 Si1 127.4(3)
C21 C17 Zr1 75.1(2)
C18 C17 Zr1 75.6(2)
Si1 C17 Zr1 99.24(15)
C19 C18 C17 108.7(3)
C19 C18 C30 124.6(4)
C17 C18 C30 126.2(4)
C19 C18 Zr1 75.6(2)
C17 C18 Zr1 71.9(2)
C30 C18 Zr1 124.7(3)
C20 C19 C18 109.1(3)
C20 C19 Zr1 76.4(2)
C18 C19 Zr1 72.9(2)
C19 C20 C21 106.9(3)
C19 C20 C25 132.0(4)
C21 C20 C25 121.0(3)
C19 C20 Zr1 72.8(2)
C21 C20 Zr1 70.7(2)
C25 C20 Zr1 124.4(2)
C20 C21 C17 109.9(3)
C20 C21 C22 119.2(4)
C17 C21 C22 130.7(4)
C20 C21 Zr1 78.0(2)
C17 C21 Zr1 72.4(2)
C22 C21 Zr1 120.6(2)
C23 C22 C21 120.2(4)
C22 C23 C24 121.8(4)
C26 C24 C25 119.0(4)
C26 C24 C23 120.7(4)
C25 C24 C23 120.3(4)
C29 C25 C24 119.1(4)
C29 C25 C20 123.3(4)
C24 C25 C20 117.6(3)
C27 C26 C24 120.8(4)
C26 C27 C28 120.5(4)
C29 C28 C27 119.9(4)
C28 C29 C25 120.7(4)
N1 C32 C33 122.9(4)
N1 C32 C37 121.0(3)
C33 C32 C37 116.0(4)
C34 C33 C32 121.2(4)
C35 C34 C33 121.8(5)
C36 C35 C34 117.9(4)
C35 C36 C37 121.5(4)
C36 C37 C32 121.5(4)
C40 C39 C44 118.0(4)
C40 C39 N2 119.9(3)
C44 C39 N2 122.1(4)
C41 C40 C39 120.2(4)
C42 C41 C40 121.2(4)
C41 C42 C43 119.0(4)
C44 C43 C42 120.9(4)
C43 C44 C39 120.6(4)
C46 C45 C49 105.7(3)
C46 C45 Si2 127.7(3)
C49 C45 Si2 123.6(3)
C46 C45 Zr2 75.8(2)
C49 C45 Zr2 75.3(2)
Si2 C45 Zr2 99.33(15)
C47 C46 C45 109.1(3)
C47 C46 C58 124.7(4)
C45 C46 C58 125.7(4)
C47 C46 Zr2 75.6(2)
C45 C46 Zr2 71.8(2)
C58 C46 Zr2 125.5(3)
C48 C47 C46 108.7(3)
C48 C47 Zr2 76.3(2)
C46 C47 Zr2 73.0(2)
C47 C48 C49 107.5(3)
C47 C48 C53 131.9(4)
C49 C48 C53 120.4(3)
C47 C48 Zr2 72.8(2)
C49 C48 Zr2 71.0(2)
C53 C48 Zr2 124.2(2)
C48 C49 C50 119.7(3)
C48 C49 C45 108.9(3)
C50 C49 C45 131.3(3)
C48 C49 Zr2 77.6(2)
C50 C49 Zr2 120.7(2)
C45 C49 Zr2 71.9(2)
C51 C50 C49 119.8(4)
C50 C51 C52 122.5(4)
C54 C52 C53 118.6(4)
C54 C52 C51 121.4(4)
C53 C52 C51 120.0(4)
C57 C53 C52 119.2(4)
C57 C53 C48 123.2(4)
C52 C53 C48 117.6(3)
C55 C54 C52 120.8(5)
C54 C55 C56 120.2(4)
C57 C56 C55 120.5(4)
C56 C57 C53 120.6(4)
C62 C61 C65 105.7(3)
C62 C61 Si2 125.8(3)
C65 C61 Si2 126.3(3)
C62 C61 Zr2 74.5(2)
C65 C61 Zr2 79.8(2)
Si2 C61 Zr2 98.84(15)
C63 C62 C61 109.0(3)
C63 C62 C75 123.4(3)
C61 C62 C75 127.5(3)
C63 C62 Zr2 78.8(2)
C61 C62 Zr2 73.0(2)
C75 C62 Zr2 117.9(2)
C62 C63 C64 109.2(3)
C62 C63 Zr2 70.35(19)
C64 C63 Zr2 79.2(2)
C63 C64 C65 107.5(3)
C63 C64 C69 131.0(3)
C65 C64 C69 121.1(3)
C63 C64 Zr2 71.08(19)
C65 C64 Zr2 71.85(19)
C69 C64 Zr2 127.6(2)
C64 C65 C66 118.6(3)
C64 C65 C61 108.4(3)
C66 C65 C61 132.4(3)
C64 C65 Zr2 78.1(2)
C66 C65 Zr2 126.7(2)
C61 C65 Zr2 68.41(19)
C67 C66 C65 120.6(4)
C66 C67 C68 122.1(4)
C70 C68 C69 118.4(4)
C70 C68 C67 121.6(4)
C69 C68 C67 119.9(3)
C73 C69 C68 119.9(4)
C73 C69 C64 122.4(4)
C68 C69 C64 117.7(3)
C71 C70 C68 120.5(4)
C70 C71 C72 120.9(4)
C73 C72 C71 120.1(4)
C72 C73 C69 120.2(4)
N3 C76 C77 123.0(4)
N3 C76 C81 121.0(3)
C77 C76 C81 116.0(4)
C78 C77 C76 121.4(4)
C79 C78 C77 121.5(4)
C80 C79 C78 118.0(4)
C79 C80 C81 121.7(4)
C80 C81 C76 121.3(4)
C84 C83 C88 117.8(4)
C84 C83 N4 122.1(4)
C88 C83 N4 120.2(3)
C85 C84 C83 121.1(4)
C86 C85 C84 120.4(4)
C85 C86 C87 119.4(4)
C86 C87 C88 120.4(4)
C87 C88 C83 120.8(4)
C94 C89 C90 122.4(7)
C89 C90 C91 118.4(9)
C92 C91 C90 118.1(10)
C93 C92 C91 121.5(11)
C92 C93 C94 121.1(10)
C89 C94 C93 118.6(8)
C100 C95 C96 120.1(5)
C97 C96 C95 119.7(5)
C98 C97 C96 120.4(5)
C99 C98 C97 119.7(5)
C98 C99 C100 120.1(5)
C95 C100 C99 119.9(5)
C106 C101 C102 119.9(6)
C103 C102 C101 120.6(7)
C104 C103 C102 119.8(7)
C103 C104 C105 119.2(6)
C104 C105 C106 122.1(6)
C105 C106 C101 118.2(6)
C32 N1 C31 112.8(3)
C32 N1 Zr1 131.1(2)
C31 N1 Zr1 114.2(2)
C39 N2 C38 108.9(3)
C39 N2 Zr1 118.1(2)
C38 N2 Zr1 132.7(3)
C76 N3 C74 113.6(3)
C76 N3 Zr2 130.7(2)
C74 N3 Zr2 114.2(2)
C83 N4 C82 109.4(3)
C83 N4 Zr2 118.6(2)
C82 N4 Zr2 131.8(3)
C16 Si1 C15 105.9(2)
C16 Si1 C17 112.83(19)
C15 Si1 C17 114.31(18)
C16 Si1 C4 114.53(19)
C15 Si1 C4 114.04(18)
C17 Si1 C4 95.42(16)
C59 Si2 C61 114.67(18)
C59 Si2 C60 105.7(2)
C61 Si2 C60 113.87(18)
C59 Si2 C45 112.88(19)
C61 Si2 C45 95.41(16)
C60 Si2 C45 114.50(19)
N2 Zr1 N1 98.30(12)
N2 Zr1 C17 117.45(12)
N1 Zr1 C17 126.67(12)
N2 Zr1 C4 116.05(12)
N1 Zr1 C4 132.30(11)
C17 Zr1 C4 65.84(12)
N2 Zr1 C5 85.36(12)
N1 Zr1 C5 135.30(11)
C17 Zr1 C5 88.38(12)
C4 Zr1 C5 32.42(11)
N2 Zr1 C21 136.19(12)
N1 Zr1 C21 94.42(12)
C17 Zr1 C21 32.51(12)
C4 Zr1 C21 83.27(12)
C5 Zr1 C21 113.48(12)
N2 Zr1 C18 87.29(12)
N1 Zr1 C18 126.53(12)
C17 Zr1 C18 32.50(12)
C4 Zr1 C18 88.98(12)
C5 Zr1 C18 98.07(12)
C21 Zr1 C18 52.37(12)
N2 Zr1 C19 85.33(12)
N1 Zr1 C19 95.69(12)
C17 Zr1 C19 53.24(12)
C4 Zr1 C19 118.01(12)
C5 Zr1 C19 128.97(12)
C21 Zr1 C19 51.67(12)
C18 Zr1 C19 31.44(12)
N2 Zr1 C20 112.39(12)
N1 Zr1 C20 77.85(12)
C17 Zr1 C20 53.16(12)
C4 Zr1 C20 114.09(12)
C5 Zr1 C20 141.48(12)
C21 Zr1 C20 31.30(11)
C18 Zr1 C20 51.69(12)
C19 Zr1 C20 30.72(12)
N2 Zr1 C1 83.10(11)
N1 Zr1 C1 104.96(11)
C17 Zr1 C1 116.83(12)
C4 Zr1 C1 52.21(12)
C5 Zr1 C1 30.87(11)
C21 Zr1 C1 133.21(12)
C18 Zr1 C1 128.47(12)
C19 Zr1 C1 157.55(12)
C20 Zr1 C1 163.94(12)
N2 Zr1 C3 132.79(11)
N1 Zr1 C3 100.44(11)
C17 Zr1 C3 83.75(12)
C4 Zr1 C3 31.87(11)
C5 Zr1 C3 51.63(11)
C21 Zr1 C3 84.86(11)
C18 Zr1 C3 114.09(12)
C19 Zr1 C3 134.67(11)
C20 Zr1 C3 113.75(11)
C1 Zr1 C3 50.28(11)
N2 Zr1 C2 109.56(11)
N1 Zr1 C2 87.43(11)
C17 Zr1 C2 113.00(11)
C4 Zr1 C2 51.40(11)
C5 Zr1 C2 50.37(11)
C21 Zr1 C2 112.75(11)
C18 Zr1 C2 140.36(12)
C19 Zr1 C2 164.24(12)
C20 Zr1 C2 137.01(11)
C1 Zr1 C2 29.83(10)
C3 Zr1 C2 29.91(10)
N4 Zr2 N3 98.22(12)
N4 Zr2 C45 117.36(12)
N3 Zr2 C45 126.84(12)
N4 Zr2 C61 115.75(12)
N3 Zr2 C61 132.67(11)
C45 Zr2 C61 65.75(12)
N4 Zr2 C62 85.07(12)
N3 Zr2 C62 135.47(12)
C45 Zr2 C62 88.31(12)
C61 Zr2 C62 32.43(11)
N4 Zr2 C49 136.83(11)
N3 Zr2 C49 94.32(12)
C45 Zr2 C49 32.85(12)
C61 Zr2 C49 83.04(11)
C62 Zr2 C49 113.37(12)
N4 Zr2 C46 87.43(12)
N3 Zr2 C46 126.25(12)
C45 Zr2 C46 32.41(12)
C61 Zr2 C46 88.98(12)
C62 Zr2 C46 98.19(12)
C49 Zr2 C46 52.71(12)
N4 Zr2 C47 85.55(12)
N3 Zr2 C47 95.37(12)
C45 Zr2 C47 53.34(12)
C61 Zr2 C47 118.06(12)
C62 Zr2 C47 129.11(12)
C49 Zr2 C47 52.13(12)
C46 Zr2 C47 31.47(12)
N4 Zr2 C48 112.94(12)
N3 Zr2 C48 77.65(12)
C45 Zr2 C48 53.26(12)
C61 Zr2 C48 113.93(12)
C62 Zr2 C48 141.48(12)
C49 Zr2 C48 31.40(11)
C46 Zr2 C48 51.79(12)
C47 Zr2 C48 30.97(12)
N4 Zr2 C63 82.90(11)
N3 Zr2 C63 105.13(11)
C45 Zr2 C63 116.71(12)
C61 Zr2 C63 52.19(11)
C62 Zr2 C63 30.83(11)
C49 Zr2 C63 132.81(11)
C46 Zr2 C63 128.57(12)
C47 Zr2 C63 157.67(12)
C48 Zr2 C63 163.61(11)
N4 Zr2 C65 132.40(11)
N3 Zr2 C65 100.91(11)
C45 Zr2 C65 83.71(12)
C61 Zr2 C65 31.77(11)
C62 Zr2 C65 51.47(11)
C49 Zr2 C65 84.50(11)
C46 Zr2 C65 114.01(12)
C47 Zr2 C65 134.71(11)
C48 Zr2 C65 113.56(11)
C63 Zr2 C65 50.13(11)
N4 Zr2 C64 109.21(11)
N3 Zr2 C64 87.69(11)
C45 Zr2 C64 113.10(11)
C61 Zr2 C64 51.52(11)
C62 Zr2 C64 50.32(11)
C49 Zr2 C64 112.44(11)
C46 Zr2 C64 140.47(12)
C47 Zr2 C64 164.40(11)
C48 Zr2 C64 136.83(11)
C63 Zr2 C64 29.67(10)
C65 Zr2 C64 30.05(10)

loop_
_geom_bond_atom_site_label_1
_geom_bond_atom_site_label_2
_geom_bond_distance
C1 C5 1.411(5)
C1 C2 1.419(5)
C1 Zr1 2.703(3)
C2 C3 1.425(5)
C2 C9 1.447(5)
C2 Zr1 2.799(3)
C3 C6 1.445(5)
C3 C4 1.454(5)
C3 Zr1 2.711(4)
C4 C5 1.435(5)
C4 Si1 1.878(4)
C4 Zr1 2.558(4)
C5 C14 1.511(5)
C5 Zr1 2.583(4)
C6 C7 1.357(5)
C7 C8 1.443(6)
C8 C10 1.408(5)
C8 C9 1.417(5)
C9 C13 1.407(5)
C10 C11 1.370(6)
C11 C12 1.400(7)
C12 C13 1.375(6)
C15 Si1 1.869(4)
C16 Si1 1.868(4)
C17 C21 1.438(5)
C17 C18 1.441(5)
C17 Si1 1.874(4)
C17 Zr1 2.550(4)
C18 C19 1.417(6)
C18 C30 1.511(6)
C18 Zr1 2.597(4)
C19 C20 1.408(5)
C19 Zr1 2.632(4)
C20 C21 1.423(5)
C20 C25 1.451(6)
C20 Zr1 2.679(4)
C21 C22 1.451(5)
C21 Zr1 2.585(4)
C22 C23 1.351(6)
C23 C24 1.448(6)
C24 C26 1.404(6)
C24 C25 1.421(6)
C25 C29 1.401(6)
C26 C27 1.367(7)
C27 C28 1.401(7)
C28 C29 1.381(7)
C31 N1 1.474(5)
C32 N1 1.404(5)
C32 C33 1.411(6)
C32 C37 1.411(6)
C33 C34 1.387(6)
C34 C35 1.380(7)
C35 C36 1.377(7)
C36 C37 1.385(6)
C38 N2 1.479(5)
C39 C40 1.399(5)
C39 C44 1.404(6)
C39 N2 1.434(5)
C40 C41 1.392(6)
C41 C42 1.371(6)
C42 C43 1.385(7)
C43 C44 1.380(6)
C45 C46 1.437(5)
C45 C49 1.454(5)
C45 Si2 1.878(4)
C45 Zr2 2.547(4)
C46 C47 1.419(6)
C46 C58 1.509(5)
C46 Zr2 2.598(4)
C47 C48 1.418(5)
C47 Zr2 2.632(4)
C48 C49 1.428(5)
C48 C53 1.451(5)
C48 Zr2 2.677(4)
C49 C50 1.432(5)
C49 Zr2 2.592(4)
C50 C51 1.347(5)
C51 C52 1.437(6)
C52 C54 1.406(6)
C52 C53 1.421(6)
C53 C57 1.400(6)
C54 C55 1.372(7)
C55 C56 1.392(7)
C56 C57 1.371(6)
C59 Si2 1.867(4)
C60 Si2 1.877(4)
C61 C62 1.438(5)
C61 C65 1.452(5)
C61 Si2 1.873(4)
C61 Zr2 2.565(4)
C62 C63 1.406(5)
C62 C75 1.507(5)
C62 Zr2 2.584(4)
C63 C64 1.409(5)
C63 Zr2 2.692(3)
C64 C65 1.431(5)
C64 C69 1.447(5)
C64 Zr2 2.795(3)
C65 C66 1.437(5)
C65 Zr2 2.715(4)
C66 C67 1.348(5)
C67 C68 1.442(6)
C68 C70 1.411(5)
C68 C69 1.417(5)
C69 C73 1.401(5)
C70 C71 1.367(7)
C71 C72 1.394(7)
C72 C73 1.376(6)
C74 N3 1.465(5)
C76 N3 1.401(5)
C76 C77 1.410(5)
C76 C81 1.419(5)
C77 C78 1.386(6)
C78 C79 1.381(7)
C79 C80 1.380(7)
C80 C81 1.380(6)
C82 N4 1.480(5)
C83 C84 1.397(6)
C83 C88 1.402(5)
C83 N4 1.431(5)
C84 C85 1.386(6)
C85 C86 1.383(7)
C86 C87 1.384(6)
C87 C88 1.388(6)
C89 C94 1.331(9)
C89 C90 1.349(10)
C90 C91 1.405(14)
C91 C92 1.368(15)
C92 C93 1.306(14)
C93 C94 1.379(10)
C95 C100 1.371(7)
C95 C96 1.380(7)
C96 C97 1.377(7)
C97 C98 1.375(7)
C98 C99 1.374(7)
C99 C100 1.383(7)
C101 C106 1.364(8)
C101 C102 1.365(11)
C102 C103 1.364(10)
C103 C104 1.349(8)
C104 C105 1.359(8)
C105 C106 1.362(8)
N1 Zr1 2.136(3)
N2 Zr1 2.110(3)
N3 Zr2 2.145(3)
N4 Zr2 2.116(3)

loop_
_geom_torsion_atom_site_label_1
_geom_torsion_atom_site_label_2
_geom_torsion_atom_site_label_3
_geom_torsion_atom_site_label_4
_geom_torsion
C5 C1 C2 C3 1.5(4)
Zr1 C1 C2 C3 -62.7(2)
C5 C1 C2 C9 -171.7(4)
Zr1 C1 C2 C9 124.1(4)
C5 C1 C2 Zr1 64.1(2)
C1 C2 C3 C6 -171.8(3)
C9 C2 C3 C6 2.1(5)
Zr1 C2 C3 C6 125.7(3)
C1 C2 C3 C4 0.2(4)
C9 C2 C3 C4 174.1(3)
Zr1 C2 C3 C4 -62.3(2)
C1 C2 C3 Zr1 62.5(2)
C9 C2 C3 Zr1 -123.6(3)
C2 C3 C4 C5 -1.7(4)
C6 C3 C4 C5 168.8(4)
Zr1 C3 C4 C5 -70.7(2)
C2 C3 C4 Si1 162.6(3)
C6 C3 C4 Si1 -26.9(6)
Zr1 C3 C4 Si1 93.6(3)
C2 C3 C4 Zr1 69.0(3)
C6 C3 C4 Zr1 -120.5(4)
C2 C1 C5 C4 -2.6(4)
Zr1 C1 C5 C4 67.5(3)
C2 C1 C5 C14 173.0(3)
Zr1 C1 C5 C14 -116.9(4)
C2 C1 C5 Zr1 -70.1(3)
C3 C4 C5 C1 2.7(4)
Si1 C4 C5 C1 -161.7(3)
Zr1 C4 C5 C1 -71.8(3)
C3 C4 C5 C14 -172.7(4)
Si1 C4 C5 C14 22.9(6)
Zr1 C4 C5 C14 112.8(4)
C3 C4 C5 Zr1 74.4(2)
Si1 C4 C5 Zr1 -89.9(3)
C2 C3 C6 C7 -0.9(5)
C4 C3 C6 C7 -170.6(4)
Zr1 C3 C6 C7 96.3(4)
C3 C6 C7 C8 -1.0(6)
C6 C7 C8 C10 -178.2(4)
C6 C7 C8 C9 1.7(6)
C10 C8 C9 C13 -1.8(5)
C7 C8 C9 C13 178.4(3)
C10 C8 C9 C2 179.4(3)
C7 C8 C9 C2 -0.4(5)
C1 C2 C9 C13 -7.8(6)
C3 C2 C9 C13 179.8(3)
Zr1 C2 C9 C13 89.4(4)
C1 C2 C9 C8 171.0(4)
C3 C2 C9 C8 -1.4(5)
Zr1 C2 C9 C8 -91.9(4)
C9 C8 C10 C11 1.2(6)
C7 C8 C10 C11 -178.9(4)
C8 C10 C11 C12 0.2(7)
C10 C11 C12 C13 -1.1(7)
C11 C12 C13 C9 0.6(7)
C8 C9 C13 C12 0.9(6)
C2 C9 C13 C12 179.6(4)
C21 C17 C18 C19 -2.5(4)
Si1 C17 C18 C19 158.0(3)
Zr1 C17 C18 C19 67.3(3)
C21 C17 C18 C30 169.9(4)
Si1 C17 C18 C30 -29.6(6)
Zr1 C17 C18 C30 -120.3(4)
C21 C17 C18 Zr1 -69.8(2)
Si1 C17 C18 Zr1 90.7(3)
C17 C18 C19 C20 3.7(4)
C30 C18 C19 C20 -168.9(4)
Zr1 C18 C19 C20 68.5(3)
C17 C18 C19 Zr1 -64.9(3)
C30 C18 C19 Zr1 122.6(4)
C18 C19 C20 C21 -3.3(4)
Zr1 C19 C20 C21 62.9(3)
C18 C19 C20 C25 172.7(4)
Zr1 C19 C20 C25 -121.1(4)
C18 C19 C20 Zr1 -66.2(3)
C19 C20 C21 C17 1.7(4)
C25 C20 C21 C17 -174.8(3)
Zr1 C20 C21 C17 66.0(3)
C19 C20 C21 C22 177.2(3)
C25 C20 C21 C22 0.7(5)
Zr1 C20 C21 C22 -118.4(3)
C19 C20 C21 Zr1 -64.3(3)
C25 C20 C21 Zr1 119.2(3)
C18 C17 C21 C20 0.5(4)
Si1 C17 C21 C20 -160.8(3)
Zr1 C17 C21 C20 -69.7(3)
C18 C17 C21 C22 -174.4(4)
Si1 C17 C21 C22 24.4(6)
Zr1 C17 C21 C22 115.5(4)
C18 C17 C21 Zr1 70.2(2)
Si1 C17 C21 Zr1 -91.1(3)
C20 C21 C22 C23 -0.2(5)
C17 C21 C22 C23 174.2(4)
Zr1 C21 C22 C23 -93.3(4)
C21 C22 C23 C24 0.5(6)
C22 C23 C24 C26 179.3(4)
C22 C23 C24 C25 -1.4(6)
C26 C24 C25 C29 2.1(5)
C23 C24 C25 C29 -177.3(4)
C26 C24 C25 C20 -178.9(3)
C23 C24 C25 C20 1.8(5)
C19 C20 C25 C29 2.0(6)
C21 C20 C25 C29 177.5(4)
Zr1 C20 C25 C29 -95.7(4)
C19 C20 C25 C24 -177.0(4)
C21 C20 C25 C24 -1.5(5)
Zr1 C20 C25 C24 85.3(4)
C25 C24 C26 C27 -0.6(6)
C23 C24 C26 C27 178.7(4)
C24 C26 C27 C28 -0.9(7)
C26 C27 C28 C29 1.0(7)
C27 C28 C29 C25 0.6(7)
C24 C25 C29 C28 -2.1(6)
C20 C25 C29 C28 179.0(4)
N1 C32 C33 C34 177.6(4)
C37 C32 C33 C34 -1.6(6)
C32 C33 C34 C35 0.3(7)
C33 C34 C35 C36 1.2(8)
C34 C35 C36 C37 -1.2(7)
C35 C36 C37 C32 -0.1(7)
N1 C32 C37 C36 -177.7(4)
C33 C32 C37 C36 1.5(6)
C44 C39 C40 C41 2.2(6)
N2 C39 C40 C41 -176.9(4)
C39 C40 C41 C42 0.2(7)
C40 C41 C42 C43 -1.2(8)
C41 C42 C43 C44 -0.2(8)
C42 C43 C44 C39 2.6(8)
C40 C39 C44 C43 -3.6(6)
N2 C39 C44 C43 175.5(4)
C49 C45 C46 C47 2.9(4)
Si2 C45 C46 C47 -157.8(3)
Zr2 C45 C46 C47 -67.0(3)
C49 C45 C46 C58 -169.0(4)
Si2 C45 C46 C58 30.2(6)
Zr2 C45 C46 C58 121.1(4)
C49 C45 C46 Zr2 69.9(2)
Si2 C45 C46 Zr2 -90.9(3)
C45 C46 C47 C48 -4.0(4)
C58 C46 C47 C48 168.1(4)
Zr2 C46 C47 C48 -68.6(3)
C45 C46 C47 Zr2 64.5(3)
C58 C46 C47 Zr2 -123.4(4)
C46 C47 C48 C49 3.4(4)
Zr2 C47 C48 C49 -62.9(2)
C46 C47 C48 C53 -172.8(4)
Zr2 C47 C48 C53 120.8(4)
C46 C47 C48 Zr2 66.4(3)
C47 C48 C49 C50 -177.5(3)
C53 C48 C49 C50 -0.8(5)
Zr2 C48 C49 C50 118.4(3)
C47 C48 C49 C45 -1.6(4)
C53 C48 C49 C45 175.2(3)
Zr2 C48 C49 C45 -65.7(2)
C47 C48 C49 Zr2 64.1(3)
C53 C48 C49 Zr2 -119.2(3)
C46 C45 C49 C48 -0.8(4)
Si2 C45 C49 C48 161.0(3)
Zr2 C45 C49 C48 69.4(3)
C46 C45 C49 C50 174.5(4)
Si2 C45 C49 C50 -23.7(6)
Zr2 C45 C49 C50 -115.3(4)
C46 C45 C49 Zr2 -70.2(2)
Si2 C45 C49 Zr2 91.5(3)
C48 C49 C50 C51 0.2(5)
C45 C49 C50 C51 -174.7(4)
Zr2 C49 C50 C51 93.1(4)
C49 C50 C51 C52 0.1(6)
C50 C51 C52 C54 -179.2(4)
C50 C51 C52 C53 0.1(6)
C54 C52 C53 C57 -2.5(6)
C51 C52 C53 C57 178.3(4)
C54 C52 C53 C48 178.7(3)
C51 C52 C53 C48 -0.6(5)
C47 C48 C53 C57 -2.0(6)
C49 C48 C53 C57 -177.9(4)
Zr2 C48 C53 C57 95.4(4)
C47 C48 C53 C52 176.8(4)
C49 C48 C53 C52 1.0(5)
Zr2 C48 C53 C52 -85.8(4)
C53 C52 C54 C55 0.6(6)
C51 C52 C54 C55 179.9(4)
C52 C54 C55 C56 1.4(7)
C54 C55 C56 C57 -1.6(7)
C55 C56 C57 C53 -0.3(7)
C52 C53 C57 C56 2.3(6)
C48 C53 C57 C56 -178.9(4)
C65 C61 C62 C63 -3.0(4)
Si2 C61 C62 C63 161.2(3)
Zr2 C61 C62 C63 71.4(3)
C65 C61 C62 C75 173.1(4)
Si2 C61 C62 C75 -22.7(5)
Zr2 C61 C62 C75 -112.5(4)
C65 C61 C62 Zr2 -74.4(2)
Si2 C61 C62 Zr2 89.8(3)
C61 C62 C63 C64 2.9(4)
C75 C62 C63 C64 -173.4(3)
Zr2 C62 C63 C64 70.5(3)
C61 C62 C63 Zr2 -67.5(2)
C75 C62 C63 Zr2 116.1(4)
C62 C63 C64 C65 -1.6(4)
Zr2 C63 C64 C65 63.0(2)
C62 C63 C64 C69 171.5(4)
Zr2 C63 C64 C69 -123.9(4)
C62 C63 C64 Zr2 -64.6(2)
C63 C64 C65 C66 172.0(3)
C69 C64 C65 C66 -1.9(5)
Zr2 C64 C65 C66 -125.5(3)
C63 C64 C65 C61 -0.3(4)
C69 C64 C65 C61 -174.2(3)
Zr2 C64 C65 C61 62.2(2)
C63 C64 C65 Zr2 -62.5(2)
C69 C64 C65 Zr2 123.6(3)
C62 C61 C65 C64 2.0(4)
Si2 C61 C65 C64 -162.1(3)
Zr2 C61 C65 C64 -68.6(3)
C62 C61 C65 C66 -168.9(4)
Si2 C61 C65 C66 27.0(6)
Zr2 C61 C65 C66 120.5(4)
C62 C61 C65 Zr2 70.6(2)
Si2 C61 C65 Zr2 -93.5(3)
C64 C65 C66 C67 0.2(5)
C61 C65 C66 C67 170.4(4)
Zr2 C65 C66 C67 -96.3(4)
C65 C66 C67 C68 1.7(6)
C66 C67 C68 C70 178.0(4)
C66 C67 C68 C69 -1.9(6)
C70 C68 C69 C73 0.7(6)
C67 C68 C69 C73 -179.4(4)
C70 C68 C69 C64 -179.7(3)
C67 C68 C69 C64 0.2(5)
C63 C64 C69 C73 8.9(6)
C65 C64 C69 C73 -178.8(4)
Zr2 C64 C69 C73 -88.5(4)
C63 C64 C69 C68 -170.7(4)
C65 C64 C69 C68 1.6(5)
Zr2 C64 C69 C68 92.0(4)
C69 C68 C70 C71 -0.5(6)
C67 C68 C70 C71 179.6(4)
C68 C70 C71 C72 -0.2(7)
C70 C71 C72 C73 0.7(8)
C71 C72 C73 C69 -0.4(7)
C68 C69 C73 C72 -0.3(6)
C64 C69 C73 C72 -179.9(4)
N3 C76 C77 C78 -178.6(4)
C81 C76 C77 C78 1.5(6)
C76 C77 C78 C79 -0.2(7)
C77 C78 C79 C80 -0.8(7)
C78 C79 C80 C81 0.4(7)
C79 C80 C81 C76 1.0(7)
N3 C76 C81 C80 178.2(4)
C77 C76 C81 C80 -1.9(6)
C88 C83 C84 C85 2.5(6)
N4 C83 C84 C85 -177.3(4)
C83 C84 C85 C86 -1.4(7)
C84 C85 C86 C87 -0.4(8)
C85 C86 C87 C88 1.1(7)
C86 C87 C88 C83 0.0(7)
C84 C83 C88 C87 -1.8(6)
N4 C83 C88 C87 178.0(4)
C94 C89 C90 C91 0.2(10)
C89 C90 C91 C92 0.9(12)
C90 C91 C92 C93 -0.9(14)
C91 C92 C93 C94 -0.2(13)
C90 C89 C94 C93 -1.3(10)
C92 C93 C94 C89 1.3(10)
C100 C95 C96 C97 0.1(7)
C95 C96 C97 C98 -0.5(7)
C96 C97 C98 C99 0.8(7)
C97 C98 C99 C100 -0.5(7)
C96 C95 C100 C99 0.2(7)
C98 C99 C100 C95 0.0(7)
C106 C101 C102 C103 4.8(17)
C101 C102 C103 C104 -3.5(17)
C102 C103 C104 C105 -1.1(13)
C103 C104 C105 C106 4.4(10)
C104 C105 C106 C101 -3.1(10)
C102 C101 C106 C105 -1.6(12)
C33 C32 N1 C31 -4.8(5)
C37 C32 N1 C31 174.3(3)
C33 C32 N1 Zr1 -168.0(3)
C37 C32 N1 Zr1 11.1(5)
C40 C39 N2 C38 -132.1(4)
C44 C39 N2 C38 48.8(5)
C40 C39 N2 Zr1 52.8(4)
C44 C39 N2 Zr1 -126.2(3)
C77 C76 N3 C74 3.8(5)
C81 C76 N3 C74 -176.3(3)
C77 C76 N3 Zr2 168.4(3)
C81 C76 N3 Zr2 -11.7(5)
C84 C83 N4 C82 -47.5(5)
C88 C83 N4 C82 132.8(4)
C84 C83 N4 Zr2 128.2(3)
C88 C83 N4 Zr2 -51.6(4)
C21 C17 Si1 C16 -169.2(3)
C18 C17 Si1 C16 33.7(4)
Zr1 C17 Si1 C16 112.60(19)
C21 C17 Si1 C15 -48.1(4)
C18 C17 Si1 C15 154.8(3)
Zr1 C17 Si1 C15 -126.37(17)
C21 C17 Si1 C4 71.3(3)
C18 C17 Si1 C4 -85.8(3)
Zr1 C17 Si1 C4 -6.91(17)
C5 C4 Si1 C16 -33.8(4)
C3 C4 Si1 C16 164.9(3)
Zr1 C4 Si1 C16 -111.27(19)
C5 C4 Si1 C15 -156.0(3)
C3 C4 Si1 C15 42.7(4)
Zr1 C4 Si1 C15 126.55(17)
C5 C4 Si1 C17 84.4(3)
C3 C4 Si1 C17 -77.0(3)
Zr1 C4 Si1 C17 6.87(17)
C62 C61 Si2 C59 34.1(4)
C65 C61 Si2 C59 -164.9(3)
Zr2 C61 Si2 C59 111.30(19)
C62 C61 Si2 C60 156.0(3)
C65 C61 Si2 C60 -43.0(4)
Zr2 C61 Si2 C60 -126.77(17)
C62 C61 Si2 C45 -84.2(3)
C65 C61 Si2 C45 76.9(3)
Zr2 C61 Si2 C45 -6.94(17)
C46 C45 Si2 C59 -33.5(4)
C49 C45 Si2 C59 168.9(3)
Zr2 C45 Si2 C59 -112.67(19)
C46 C45 Si2 C61 86.2(3)
C49 C45 Si2 C61 -71.5(3)
Zr2 C45 Si2 C61 7.00(17)
C46 C45 Si2 C60 -154.5(3)
C49 C45 Si2 C60 47.9(4)
Zr2 C45 Si2 C60 126.33(17)
C39 N2 Zr1 N1 -72.7(3)
C38 N2 Zr1 N1 113.7(4)
C39 N2 Zr1 C17 148.2(3)
C38 N2 Zr1 C17 -25.4(4)
C39 N2 Zr1 C4 73.2(3)
C38 N2 Zr1 C4 -100.3(4)
C39 N2 Zr1 C5 62.5(3)
C38 N2 Zr1 C5 -111.1(4)
C39 N2 Zr1 C21 -178.0(2)
C38 N2 Zr1 C21 8.4(4)
C39 N2 Zr1 C18 160.8(3)
C38 N2 Zr1 C18 -12.8(4)
C39 N2 Zr1 C19 -167.8(3)
C38 N2 Zr1 C19 18.6(4)
C39 N2 Zr1 C20 -152.9(3)
C38 N2 Zr1 C20 33.5(4)
C39 N2 Zr1 C1 31.5(3)
C38 N2 Zr1 C1 -142.1(4)
C39 N2 Zr1 C3 39.9(3)
C38 N2 Zr1 C3 -133.7(3)
C39 N2 Zr1 C2 17.5(3)
C38 N2 Zr1 C2 -156.1(4)
C32 N1 Zr1 N2 -40.4(3)
C31 N1 Zr1 N2 156.6(2)
C32 N1 Zr1 C17 93.2(3)
C31 N1 Zr1 C17 -69.8(3)
C32 N1 Zr1 C4 -177.5(3)
C31 N1 Zr1 C4 19.5(3)
C32 N1 Zr1 C5 -132.2(3)
C31 N1 Zr1 C5 64.8(3)
C32 N1 Zr1 C21 97.6(3)
C31 N1 Zr1 C21 -65.5(3)
C32 N1 Zr1 C18 52.4(4)
C31 N1 Zr1 C18 -110.6(3)
C32 N1 Zr1 C19 45.7(3)
C31 N1 Zr1 C19 -117.3(2)
C32 N1 Zr1 C20 70.9(3)
C31 N1 Zr1 C20 -92.2(2)
C32 N1 Zr1 C1 -125.4(3)
C31 N1 Zr1 C1 71.6(3)
C32 N1 Zr1 C3 -176.8(3)
C31 N1 Zr1 C3 20.1(3)
C32 N1 Zr1 C2 -149.8(3)
C31 N1 Zr1 C2 47.2(2)
C21 C17 Zr1 N2 134.3(2)
C18 C17 Zr1 N2 23.9(3)
Si1 C17 Zr1 N2 -102.49(17)
C21 C17 Zr1 N1 8.1(3)
C18 C17 Zr1 N1 -102.3(2)
Si1 C17 Zr1 N1 131.38(15)
C21 C17 Zr1 C4 -117.7(2)
C18 C17 Zr1 C4 131.9(3)
Si1 C17 Zr1 C4 5.53(14)
C21 C17 Zr1 C5 -141.8(2)
C18 C17 Zr1 C5 107.8(2)
Si1 C17 Zr1 C5 -18.56(16)
C18 C17 Zr1 C21 -110.4(3)
Si1 C17 Zr1 C21 123.2(3)
C21 C17 Zr1 C18 110.4(3)
Si1 C17 Zr1 C18 -126.4(3)
C21 C17 Zr1 C19 74.4(2)
C18 C17 Zr1 C19 -36.0(2)
Si1 C17 Zr1 C19 -162.3(2)
C21 C17 Zr1 C20 35.8(2)
C18 C17 Zr1 C20 -74.6(2)
Si1 C17 Zr1 C20 159.0(2)
C21 C17 Zr1 C1 -129.4(2)
C18 C17 Zr1 C1 120.2(2)
Si1 C17 Zr1 C1 -6.1(2)
C21 C17 Zr1 C3 -90.2(2)
C18 C17 Zr1 C3 159.4(2)
Si1 C17 Zr1 C3 33.00(15)
C21 C17 Zr1 C2 -96.6(2)
C18 C17 Zr1 C2 153.0(2)
Si1 C17 Zr1 C2 26.59(19)
C5 C4 Zr1 N2 -20.4(2)
C3 C4 Zr1 N2 -130.2(2)
Si1 C4 Zr1 N2 104.56(16)
C5 C4 Zr1 N1 111.1(2)
C3 C4 Zr1 N1 1.2(3)
Si1 C4 Zr1 N1 -123.99(15)
C5 C4 Zr1 C17 -130.4(2)
C3 C4 Zr1 C17 119.7(2)
Si1 C4 Zr1 C17 -5.51(14)
C3 C4 Zr1 C5 -109.9(3)
Si1 C4 Zr1 C5 124.9(3)
C5 C4 Zr1 C21 -159.1(2)
C3 C4 Zr1 C21 91.1(2)
Si1 C4 Zr1 C21 -34.14(15)
C5 C4 Zr1 C18 -106.9(2)
C3 C4 Zr1 C18 143.3(2)
Si1 C4 Zr1 C18 18.07(16)
C5 C4 Zr1 C19 -119.4(2)
C3 C4 Zr1 C19 130.7(2)
Si1 C4 Zr1 C19 5.5(2)
C5 C4 Zr1 C20 -153.4(2)
C3 C4 Zr1 C20 96.7(2)
Si1 C4 Zr1 C20 -28.52(19)
C5 C4 Zr1 C1 36.4(2)
C3 C4 Zr1 C1 -73.5(2)
Si1 C4 Zr1 C1 161.3(2)
C5 C4 Zr1 C3 109.9(3)
Si1 C4 Zr1 C3 -125.2(3)
C5 C4 Zr1 C2 74.6(2)
C3 C4 Zr1 C2 -35.25(19)
Si1 C4 Zr1 C2 -160.5(2)
C1 C5 Zr1 N2 -84.3(2)
C4 C5 Zr1 N2 161.7(2)
C14 C5 Zr1 N2 37.6(3)
C1 C5 Zr1 N1 12.8(3)
C4 C5 Zr1 N1 -101.2(2)
C14 C5 Zr1 N1 134.8(3)
C1 C5 Zr1 C17 158.0(2)
C4 C5 Zr1 C17 44.0(2)
C14 C5 Zr1 C17 -80.1(3)
C1 C5 Zr1 C4 114.0(3)
C14 C5 Zr1 C4 -124.1(4)
C1 C5 Zr1 C21 136.7(2)
C4 C5 Zr1 C21 22.8(2)
C14 C5 Zr1 C21 -101.3(3)
C1 C5 Zr1 C18 -170.9(2)
C4 C5 Zr1 C18 75.1(2)
C14 C5 Zr1 C18 -49.0(3)
C1 C5 Zr1 C19 -164.5(2)
C4 C5 Zr1 C19 81.5(2)
C14 C5 Zr1 C19 -42.5(3)
C1 C5 Zr1 C20 154.9(2)
C4 C5 Zr1 C20 40.9(3)
C14 C5 Zr1 C20 -83.1(3)
C4 C5 Zr1 C1 -114.0(3)
C14 C5 Zr1 C1 121.9(4)
C1 C5 Zr1 C3 74.7(2)
C4 C5 Zr1 C3 -39.3(2)
C14 C5 Zr1 C3 -163.4(3)
C1 C5 Zr1 C2 35.9(2)
C4 C5 Zr1 C2 -78.1(2)
C14 C5 Zr1 C2 157.9(3)
C20 C21 Zr1 N2 49.1(3)
C17 C21 Zr1 N2 -66.6(3)
C22 C21 Zr1 N2 166.0(3)
C20 C21 Zr1 N1 -57.8(2)
C17 C21 Zr1 N1 -173.5(2)
C22 C21 Zr1 N1 59.2(3)
C20 C21 Zr1 C17 115.7(3)
C22 C21 Zr1 C17 -127.4(4)
C20 C21 Zr1 C4 170.1(2)
C17 C21 Zr1 C4 54.4(2)
C22 C21 Zr1 C4 -72.9(3)
C20 C21 Zr1 C5 158.0(2)
C17 C21 Zr1 C5 42.4(2)
C22 C21 Zr1 C5 -85.0(3)
C20 C21 Zr1 C18 76.2(2)
C17 C21 Zr1 C18 -39.5(2)
C22 C21 Zr1 C18 -166.9(4)
C20 C21 Zr1 C19 36.0(2)
C17 C21 Zr1 C19 -79.7(2)
C22 C21 Zr1 C19 152.9(4)
C17 C21 Zr1 C20 -115.7(3)
C22 C21 Zr1 C20 117.0(4)
C20 C21 Zr1 C1 -173.1(2)
C17 C21 Zr1 C1 71.2(3)
C22 C21 Zr1 C1 -56.2(4)
C20 C21 Zr1 C3 -157.9(2)
C17 C21 Zr1 C3 86.4(2)
C22 C21 Zr1 C3 -40.9(3)
C20 C21 Zr1 C2 -146.8(2)
C17 C21 Zr1 C2 97.5(2)
C22 C21 Zr1 C2 -29.9(3)
C19 C18 Zr1 N2 85.5(2)
C17 C18 Zr1 N2 -158.9(2)
C30 C18 Zr1 N2 -37.0(3)
C19 C18 Zr1 N1 -12.8(3)
C17 C18 Zr1 N1 102.8(2)
C30 C18 Zr1 N1 -135.3(3)
C19 C18 Zr1 C17 -115.6(3)
C30 C18 Zr1 C17 122.0(4)
C19 C18 Zr1 C4 -158.4(2)
C17 C18 Zr1 C4 -42.8(2)
C30 C18 Zr1 C4 79.2(3)
C19 C18 Zr1 C5 170.4(2)
C17 C18 Zr1 C5 -74.0(2)
C30 C18 Zr1 C5 48.0(3)
C19 C18 Zr1 C21 -76.1(2)
C17 C18 Zr1 C21 39.5(2)
C30 C18 Zr1 C21 161.4(4)
C17 C18 Zr1 C19 115.6(3)
C30 C18 Zr1 C19 -122.4(4)
C19 C18 Zr1 C20 -36.1(2)
C17 C18 Zr1 C20 79.5(2)
C30 C18 Zr1 C20 -158.5(4)
C19 C18 Zr1 C1 164.4(2)
C17 C18 Zr1 C1 -80.0(3)
C30 C18 Zr1 C1 42.0(4)
C19 C18 Zr1 C3 -138.2(2)
C17 C18 Zr1 C3 -22.6(3)
C30 C18 Zr1 C3 99.4(3)
C19 C18 Zr1 C2 -156.6(2)
C17 C18 Zr1 C2 -41.0(3)
C30 C18 Zr1 C2 81.0(4)
C20 C19 Zr1 N2 152.3(2)
C18 C19 Zr1 N2 -92.4(2)
C20 C19 Zr1 N1 54.4(2)
C18 C19 Zr1 N1 169.7(2)
C20 C19 Zr1 C17 -78.0(2)
C18 C19 Zr1 C17 37.2(2)
C20 C19 Zr1 C4 -90.6(2)
C18 C19 Zr1 C4 24.7(3)
C20 C19 Zr1 C5 -127.5(2)
C18 C19 Zr1 C5 -12.3(3)
C20 C19 Zr1 C21 -36.7(2)
C18 C19 Zr1 C21 78.5(3)
C20 C19 Zr1 C18 -115.2(3)
C18 C19 Zr1 C20 115.2(3)
C20 C19 Zr1 C1 -148.6(3)
C18 C19 Zr1 C1 -33.3(4)
C20 C19 Zr1 C3 -56.3(3)
C18 C19 Zr1 C3 58.9(3)
C20 C19 Zr1 C2 -46.3(5)
C18 C19 Zr1 C2 68.9(5)
C19 C20 Zr1 N2 -30.0(3)
C21 C20 Zr1 N2 -145.6(2)
C25 C20 Zr1 N2 99.5(3)
C19 C20 Zr1 N1 -124.1(2)
C21 C20 Zr1 N1 120.4(2)
C25 C20 Zr1 N1 5.5(3)
C19 C20 Zr1 C17 78.3(2)
C21 C20 Zr1 C17 -37.2(2)
C25 C20 Zr1 C17 -152.1(4)
C19 C20 Zr1 C4 104.8(2)
C21 C20 Zr1 C4 -10.8(3)
C25 C20 Zr1 C4 -125.7(3)
C19 C20 Zr1 C5 82.1(3)
C21 C20 Zr1 C5 -33.4(3)
C25 C20 Zr1 C5 -148.3(3)
C19 C20 Zr1 C21 115.5(3)
C25 C20 Zr1 C21 -114.9(4)
C19 C20 Zr1 C18 37.0(2)
C21 C20 Zr1 C18 -78.6(2)
C25 C20 Zr1 C18 166.5(4)
C21 C20 Zr1 C19 -115.5(3)
C25 C20 Zr1 C19 129.6(4)
C19 C20 Zr1 C1 134.0(4)
C21 C20 Zr1 C1 18.4(5)
C25 C20 Zr1 C1 -96.5(5)
C19 C20 Zr1 C3 139.7(2)
C21 C20 Zr1 C3 24.2(3)
C25 C20 Zr1 C3 -90.7(3)
C19 C20 Zr1 C2 163.2(2)
C21 C20 Zr1 C2 47.7(3)
C25 C20 Zr1 C2 -67.2(4)
C5 C1 Zr1 N2 92.5(2)
C2 C1 Zr1 N2 -152.8(2)
C5 C1 Zr1 N1 -170.7(2)
C2 C1 Zr1 N1 -56.0(2)
C5 C1 Zr1 C17 -24.8(3)
C2 C1 Zr1 C17 89.9(2)
C5 C1 Zr1 C4 -38.3(2)
C2 C1 Zr1 C4 76.4(2)
C2 C1 Zr1 C5 114.7(3)
C5 C1 Zr1 C21 -59.6(3)
C2 C1 Zr1 C21 55.1(3)
C5 C1 Zr1 C18 11.5(3)
C2 C1 Zr1 C18 126.3(2)
C5 C1 Zr1 C19 33.0(4)
C2 C1 Zr1 C19 147.7(3)
C5 C1 Zr1 C20 -72.6(5)
C2 C1 Zr1 C20 42.1(5)
C5 C1 Zr1 C3 -79.5(2)
C2 C1 Zr1 C3 35.3(2)
C5 C1 Zr1 C2 -114.7(3)
C2 C3 Zr1 N2 -46.1(3)
C6 C3 Zr1 N2 -163.4(3)
C4 C3 Zr1 N2 69.2(3)
C2 C3 Zr1 N1 65.7(2)
C6 C3 Zr1 N1 -51.6(3)
C4 C3 Zr1 N1 -179.1(2)
C2 C3 Zr1 C17 -168.1(2)
C6 C3 Zr1 C17 74.6(3)
C4 C3 Zr1 C17 -52.9(2)
C2 C3 Zr1 C4 -115.2(3)
C6 C3 Zr1 C4 127.5(4)
C2 C3 Zr1 C5 -75.2(2)
C6 C3 Zr1 C5 167.5(4)
C4 C3 Zr1 C5 40.0(2)
C2 C3 Zr1 C21 159.2(2)
C6 C3 Zr1 C21 41.9(3)
C4 C3 Zr1 C21 -85.5(2)
C2 C3 Zr1 C18 -156.1(2)
C6 C3 Zr1 C18 86.6(3)
C4 C3 Zr1 C18 -40.9(2)
C2 C3 Zr1 C19 174.6(2)
C6 C3 Zr1 C19 57.3(4)
C4 C3 Zr1 C19 -70.2(3)
C2 C3 Zr1 C20 146.9(2)
C6 C3 Zr1 C20 29.6(3)
C4 C3 Zr1 C20 -97.9(2)
C2 C3 Zr1 C1 -35.2(2)
C6 C3 Zr1 C1 -152.5(4)
C4 C3 Zr1 C1 80.1(2)
C6 C3 Zr1 C2 -117.3(4)
C4 C3 Zr1 C2 115.2(3)
C1 C2 Zr1 N2 28.8(2)
C3 C2 Zr1 N2 145.9(2)
C9 C2 Zr1 N2 -98.0(3)
C1 C2 Zr1 N1 126.7(2)
C3 C2 Zr1 N1 -116.2(2)
C9 C2 Zr1 N1 -0.1(3)
C1 C2 Zr1 C17 -104.2(2)
C3 C2 Zr1 C17 12.9(2)
C9 C2 Zr1 C17 128.9(3)
C1 C2 Zr1 C4 -79.4(2)
C3 C2 Zr1 C4 37.7(2)
C9 C2 Zr1 C4 153.8(4)
C1 C2 Zr1 C5 -37.2(2)
C3 C2 Zr1 C5 79.8(2)
C9 C2 Zr1 C5 -164.1(4)
C1 C2 Zr1 C21 -139.6(2)
C3 C2 Zr1 C21 -22.5(2)
C9 C2 Zr1 C21 93.6(3)
C1 C2 Zr1 C18 -81.7(3)
C3 C2 Zr1 C18 35.4(3)
C9 C2 Zr1 C18 151.5(3)
C1 C2 Zr1 C19 -131.4(4)
C3 C2 Zr1 C19 -14.3(5)
C9 C2 Zr1 C19 101.8(5)
C1 C2 Zr1 C20 -164.2(2)
C3 C2 Zr1 C20 -47.1(3)
C9 C2 Zr1 C20 68.9(4)
C3 C2 Zr1 C1 117.1(3)
C9 C2 Zr1 C1 -126.8(4)
C1 C2 Zr1 C3 -117.1(3)
C9 C2 Zr1 C3 116.1(4)
C83 N4 Zr2 N3 71.8(3)
C82 N4 Zr2 N3 -113.7(4)
C83 N4 Zr2 C45 -149.0(3)
C82 N4 Zr2 C45 25.5(4)
C83 N4 Zr2 C61 -74.3(3)
C82 N4 Zr2 C61 100.2(4)
C83 N4 Zr2 C62 -63.5(3)
C82 N4 Zr2 C62 111.1(4)
C83 N4 Zr2 C49 177.2(2)
C82 N4 Zr2 C49 -8.3(4)
C83 N4 Zr2 C46 -161.9(3)
C82 N4 Zr2 C46 12.6(4)
C83 N4 Zr2 C47 166.6(3)
C82 N4 Zr2 C47 -18.9(4)
C83 N4 Zr2 C48 151.8(3)
C82 N4 Zr2 C48 -33.7(4)
C83 N4 Zr2 C63 -32.5(3)
C82 N4 Zr2 C63 142.0(4)
C83 N4 Zr2 C65 -41.2(3)
C82 N4 Zr2 C65 133.3(3)
C83 N4 Zr2 C64 -18.6(3)
C82 N4 Zr2 C64 155.9(3)
C76 N3 Zr2 N4 40.0(3)
C74 N3 Zr2 N4 -155.5(2)
C76 N3 Zr2 C45 -93.5(3)
C74 N3 Zr2 C45 71.0(3)
C76 N3 Zr2 C61 176.9(3)
C74 N3 Zr2 C61 -18.6(3)
C76 N3 Zr2 C62 131.3(3)
C74 N3 Zr2 C62 -64.2(3)
C76 N3 Zr2 C49 -98.6(3)
C74 N3 Zr2 C49 65.9(2)
C76 N3 Zr2 C46 -52.9(4)
C74 N3 Zr2 C46 111.6(3)
C76 N3 Zr2 C47 -46.3(3)
C74 N3 Zr2 C47 118.2(2)
C76 N3 Zr2 C48 -71.8(3)
C74 N3 Zr2 C48 92.7(3)
C76 N3 Zr2 C63 124.8(3)
C74 N3 Zr2 C63 -70.7(3)
C76 N3 Zr2 C65 176.2(3)
C74 N3 Zr2 C65 -19.3(3)
C76 N3 Zr2 C64 149.0(3)
C74 N3 Zr2 C64 -46.4(2)
C46 C45 Zr2 N4 -24.6(3)
C49 C45 Zr2 N4 -135.4(2)
Si2 C45 Zr2 N4 102.09(17)
C46 C45 Zr2 N3 101.5(2)
C49 C45 Zr2 N3 -9.4(3)
Si2 C45 Zr2 N3 -131.83(15)
C46 C45 Zr2 C61 -132.3(3)
C49 C45 Zr2 C61 116.9(2)
Si2 C45 Zr2 C61 -5.58(14)
C46 C45 Zr2 C62 -108.2(2)
C49 C45 Zr2 C62 141.0(2)
Si2 C45 Zr2 C62 18.52(16)
C46 C45 Zr2 C49 110.8(3)
Si2 C45 Zr2 C49 -122.5(3)
C49 C45 Zr2 C46 -110.8(3)
Si2 C45 Zr2 C46 126.7(3)
C46 C45 Zr2 C47 35.8(2)
C49 C45 Zr2 C47 -75.0(2)
Si2 C45 Zr2 C47 162.5(2)
C46 C45 Zr2 C48 74.7(2)
C49 C45 Zr2 C48 -36.1(2)
Si2 C45 Zr2 C48 -158.6(2)
C46 C45 Zr2 C63 -120.6(2)
C49 C45 Zr2 C63 128.6(2)
Si2 C45 Zr2 C63 6.1(2)
C46 C45 Zr2 C65 -159.6(2)
C49 C45 Zr2 C65 89.6(2)
Si2 C45 Zr2 C65 -32.89(15)
C46 C45 Zr2 C64 -153.2(2)
C49 C45 Zr2 C64 96.0(2)
Si2 C45 Zr2 C64 -26.48(19)
C62 C61 Zr2 N4 20.4(2)
C65 C61 Zr2 N4 130.0(2)
Si2 C61 Zr2 N4 -104.44(16)
C62 C61 Zr2 N3 -110.9(2)
C65 C61 Zr2 N3 -1.3(3)
Si2 C61 Zr2 N3 124.21(16)
C62 C61 Zr2 C45 130.4(2)
C65 C61 Zr2 C45 -120.0(2)
Si2 C61 Zr2 C45 5.58(14)
C65 C61 Zr2 C62 109.6(3)
Si2 C61 Zr2 C62 -124.9(3)
C62 C61 Zr2 C49 159.6(2)
C65 C61 Zr2 C49 -90.8(2)
Si2 C61 Zr2 C49 34.75(15)
C62 C61 Zr2 C46 107.1(2)
C65 C61 Zr2 C46 -143.3(2)
Si2 C61 Zr2 C46 -17.78(16)
C62 C61 Zr2 C47 119.6(2)
C65 C61 Zr2 C47 -130.8(2)
Si2 C61 Zr2 C47 -5.3(2)
C62 C61 Zr2 C48 153.9(2)
C65 C61 Zr2 C48 -96.5(2)
Si2 C61 Zr2 C48 29.00(18)
C62 C61 Zr2 C63 -36.34(19)
C65 C61 Zr2 C63 73.3(2)
Si2 C61 Zr2 C63 -161.2(2)
C62 C61 Zr2 C65 -109.6(3)
Si2 C61 Zr2 C65 125.5(3)
C62 C61 Zr2 C64 -74.3(2)
C65 C61 Zr2 C64 35.26(19)
Si2 C61 Zr2 C64 160.8(2)
C63 C62 Zr2 N4 84.4(2)
C61 C62 Zr2 N4 -161.6(2)
C75 C62 Zr2 N4 -37.6(3)
C63 C62 Zr2 N3 -12.3(3)
C61 C62 Zr2 N3 101.7(2)
C75 C62 Zr2 N3 -134.3(3)
C63 C62 Zr2 C45 -157.9(2)
C61 C62 Zr2 C45 -44.0(2)
C75 C62 Zr2 C45 80.0(3)
C63 C62 Zr2 C61 -114.0(3)
C75 C62 Zr2 C61 124.0(4)
C63 C62 Zr2 C49 -136.1(2)
C61 C62 Zr2 C49 -22.1(2)
C75 C62 Zr2 C49 101.9(3)
C63 C62 Zr2 C46 171.1(2)
C61 C62 Zr2 C46 -74.9(2)
C75 C62 Zr2 C46 49.1(3)
C63 C62 Zr2 C47 164.6(2)
C61 C62 Zr2 C47 -81.4(2)
C75 C62 Zr2 C47 42.6(3)
C63 C62 Zr2 C48 -154.3(2)
C61 C62 Zr2 C48 -40.3(3)
C75 C62 Zr2 C48 83.7(3)
C61 C62 Zr2 C63 114.0(3)
C75 C62 Zr2 C63 -122.0(4)
C63 C62 Zr2 C65 -74.6(2)
C61 C62 Zr2 C65 39.3(2)
C75 C62 Zr2 C65 163.3(3)
C63 C62 Zr2 C64 -35.6(2)
C61 C62 Zr2 C64 78.4(2)
C75 C62 Zr2 C64 -157.6(3)
C48 C49 Zr2 N4 -49.2(3)
C50 C49 Zr2 N4 -166.5(3)
C45 C49 Zr2 N4 65.6(3)
C48 C49 Zr2 N3 57.6(2)
C50 C49 Zr2 N3 -59.7(3)
C45 C49 Zr2 N3 172.5(2)
C48 C49 Zr2 C45 -114.9(3)
C50 C49 Zr2 C45 127.8(4)
C48 C49 Zr2 C61 -169.9(2)
C50 C49 Zr2 C61 72.8(3)
C45 C49 Zr2 C61 -55.0(2)
C48 C49 Zr2 C62 -158.1(2)
C50 C49 Zr2 C62 84.6(3)
C45 C49 Zr2 C62 -43.3(2)
C48 C49 Zr2 C46 -75.8(2)
C50 C49 Zr2 C46 166.9(4)
C45 C49 Zr2 C46 39.0(2)
C48 C49 Zr2 C47 -35.8(2)
C50 C49 Zr2 C47 -153.1(4)
C45 C49 Zr2 C47 79.0(2)
C50 C49 Zr2 C48 -117.3(4)
C45 C49 Zr2 C48 114.9(3)
C48 C49 Zr2 C63 172.9(2)
C50 C49 Zr2 C63 55.6(3)
C45 C49 Zr2 C63 -72.2(2)
C48 C49 Zr2 C65 158.2(2)
C50 C49 Zr2 C65 40.9(3)
C45 C49 Zr2 C65 -86.9(2)
C48 C49 Zr2 C64 146.9(2)
C50 C49 Zr2 C64 29.6(3)
C45 C49 Zr2 C64 -98.2(2)
C47 C46 Zr2 N4 -85.7(2)
C45 C46 Zr2 N4 158.3(2)
C58 C46 Zr2 N4 36.9(3)
C47 C46 Zr2 N3 12.7(3)
C45 C46 Zr2 N3 -103.4(2)
C58 C46 Zr2 N3 135.2(3)
C47 C46 Zr2 C45 116.1(3)
C58 C46 Zr2 C45 -121.4(5)
C47 C46 Zr2 C61 158.5(2)
C45 C46 Zr2 C61 42.4(2)
C58 C46 Zr2 C61 -79.0(3)
C47 C46 Zr2 C62 -170.3(2)
C45 C46 Zr2 C62 73.6(2)
C58 C46 Zr2 C62 -47.8(4)
C47 C46 Zr2 C49 76.5(2)
C45 C46 Zr2 C49 -39.6(2)
C58 C46 Zr2 C49 -161.0(4)
C45 C46 Zr2 C47 -116.1(3)
C58 C46 Zr2 C47 122.5(5)
C47 C46 Zr2 C48 36.5(2)
C45 C46 Zr2 C48 -79.6(2)
C58 C46 Zr2 C48 159.0(4)
C47 C46 Zr2 C63 -164.5(2)
C45 C46 Zr2 C63 79.4(3)
C58 C46 Zr2 C63 -42.0(4)
C47 C46 Zr2 C65 138.4(2)
C45 C46 Zr2 C65 22.3(3)
C58 C46 Zr2 C65 -99.1(3)
C47 C46 Zr2 C64 156.8(2)
C45 C46 Zr2 C64 40.7(3)
C58 C46 Zr2 C64 -80.7(4)
C48 C47 Zr2 N4 -152.8(2)
C46 C47 Zr2 N4 92.4(2)
C48 C47 Zr2 N3 -55.0(2)
C46 C47 Zr2 N3 -169.8(2)
C48 C47 Zr2 C45 77.9(2)
C46 C47 Zr2 C45 -36.9(2)
C48 C47 Zr2 C61 90.3(2)
C46 C47 Zr2 C61 -24.5(3)
C48 C47 Zr2 C62 127.2(2)
C46 C47 Zr2 C62 12.4(3)
C48 C47 Zr2 C49 36.3(2)
C46 C47 Zr2 C49 -78.5(3)
C48 C47 Zr2 C46 114.8(3)
C46 C47 Zr2 C48 -114.8(3)
C48 C47 Zr2 C63 148.2(3)
C46 C47 Zr2 C63 33.4(4)
C48 C47 Zr2 C65 56.2(3)
C46 C47 Zr2 C65 -58.6(3)
C48 C47 Zr2 C64 45.8(5)
C46 C47 Zr2 C64 -69.1(5)
C47 C48 Zr2 N4 29.6(3)
C49 C48 Zr2 N4 145.8(2)
C53 C48 Zr2 N4 -99.8(3)
C47 C48 Zr2 N3 123.4(2)
C49 C48 Zr2 N3 -120.4(2)
C53 C48 Zr2 N3 -6.0(3)
C47 C48 Zr2 C45 -78.2(2)
C49 C48 Zr2 C45 37.9(2)
C53 C48 Zr2 C45 152.4(4)
C47 C48 Zr2 C61 -105.1(2)
C49 C48 Zr2 C61 11.0(3)
C53 C48 Zr2 C61 125.5(3)
C47 C48 Zr2 C62 -82.8(3)
C49 C48 Zr2 C62 33.3(3)
C53 C48 Zr2 C62 147.8(3)
C47 C48 Zr2 C49 -116.1(3)
C53 C48 Zr2 C49 114.5(4)
C47 C48 Zr2 C46 -37.1(2)
C49 C48 Zr2 C46 79.0(2)
C53 C48 Zr2 C46 -166.5(4)
C49 C48 Zr2 C47 116.1(3)
C53 C48 Zr2 C47 -129.4(4)
C47 C48 Zr2 C63 -134.9(4)
C49 C48 Zr2 C63 -18.7(5)
C53 C48 Zr2 C63 95.7(5)
C47 C48 Zr2 C65 -139.9(2)
C49 C48 Zr2 C65 -23.8(2)
C53 C48 Zr2 C65 90.7(3)
C47 C48 Zr2 C64 -163.6(2)
C49 C48 Zr2 C64 -47.5(3)
C53 C48 Zr2 C64 66.9(4)
C62 C63 Zr2 N4 -92.3(2)
C64 C63 Zr2 N4 152.6(2)
C62 C63 Zr2 N3 171.1(2)
C64 C63 Zr2 N3 56.0(2)
C62 C63 Zr2 C45 24.8(3)
C64 C63 Zr2 C45 -90.2(2)
C62 C63 Zr2 C61 38.3(2)
C64 C63 Zr2 C61 -76.8(2)
C64 C63 Zr2 C62 -115.1(3)
C62 C63 Zr2 C49 60.2(3)
C64 C63 Zr2 C49 -54.9(3)
C62 C63 Zr2 C46 -11.3(3)
C64 C63 Zr2 C46 -126.4(2)
C62 C63 Zr2 C47 -32.9(4)
C64 C63 Zr2 C47 -148.0(3)
C62 C63 Zr2 C48 73.4(5)
C64 C63 Zr2 C48 -41.7(5)
C62 C63 Zr2 C65 79.4(2)
C64 C63 Zr2 C65 -35.7(2)
C62 C63 Zr2 C64 115.1(3)
C64 C65 Zr2 N4 46.5(3)
C66 C65 Zr2 N4 163.4(3)
C61 C65 Zr2 N4 -69.1(3)
C64 C65 Zr2 N3 -65.5(2)
C66 C65 Zr2 N3 51.5(3)
C61 C65 Zr2 N3 179.0(2)
C64 C65 Zr2 C45 168.2(2)
C66 C65 Zr2 C45 -74.9(3)
C61 C65 Zr2 C45 52.6(2)
C64 C65 Zr2 C61 115.5(3)
C66 C65 Zr2 C61 -127.5(4)
C64 C65 Zr2 C62 75.3(2)
C66 C65 Zr2 C62 -167.8(4)
C61 C65 Zr2 C62 -40.2(2)
C64 C65 Zr2 C49 -158.8(2)
C66 C65 Zr2 C49 -41.9(3)
C61 C65 Zr2 C49 85.7(2)
C64 C65 Zr2 C46 156.4(2)
C66 C65 Zr2 C46 -86.7(3)
C61 C65 Zr2 C46 40.8(2)
C64 C65 Zr2 C47 -174.4(2)
C66 C65 Zr2 C47 -57.5(4)
C61 C65 Zr2 C47 70.0(3)
C64 C65 Zr2 C48 -146.6(2)
C66 C65 Zr2 C48 -29.7(3)
C61 C65 Zr2 C48 97.8(2)
C64 C65 Zr2 C63 35.2(2)
C66 C65 Zr2 C63 152.2(4)
C61 C65 Zr2 C63 -80.3(2)
C66 C65 Zr2 C64 116.9(4)
C61 C65 Zr2 C64 -115.5(3)
C63 C64 Zr2 N4 -28.9(2)
C65 C64 Zr2 N4 -145.5(2)
C69 C64 Zr2 N4 98.9(3)
C63 C64 Zr2 N3 -126.8(2)
C65 C64 Zr2 N3 116.6(2)
C69 C64 Zr2 N3 1.0(3)
C63 C64 Zr2 C45 103.8(2)
C65 C64 Zr2 C45 -12.8(2)
C69 C64 Zr2 C45 -128.5(3)
C63 C64 Zr2 C61 79.2(2)
C65 C64 Zr2 C61 -37.4(2)
C69 C64 Zr2 C61 -153.0(4)
C63 C64 Zr2 C62 37.1(2)
C65 C64 Zr2 C62 -79.5(2)
C69 C64 Zr2 C62 164.8(4)
C63 C64 Zr2 C49 139.5(2)
C65 C64 Zr2 C49 22.9(2)
C69 C64 Zr2 C49 -92.8(3)
C63 C64 Zr2 C46 81.5(3)
C65 C64 Zr2 C46 -35.1(3)
C69 C64 Zr2 C46 -150.8(3)
C63 C64 Zr2 C47 131.5(4)
C65 C64 Zr2 C47 14.9(5)
C69 C64 Zr2 C47 -100.8(5)
C63 C64 Zr2 C48 164.1(2)
C65 C64 Zr2 C48 47.5(3)
C69 C64 Zr2 C48 -68.2(4)
C65 C64 Zr2 C63 -116.6(3)
C69 C64 Zr2 C63 127.7(4)
C63 C64 Zr2 C65 116.6(3)
C69 C64 Zr2 C65 -115.7(4)
